data_1566112
loop_
_publ_author_name
'Moreau, Liane M.'
'Lapsheva, Ekaterina'
'Amaro-Estrada, Jorge I.'
'Gau, Michael R.'
'Carroll, Patrick J.'
'Manor, Brian C.'
'Qiao, Yusen'
'Yang, Qiaomu'
'Lukens, Wayne W.'
'Sokaras, Dimosthenis'
'Schelter, Eric J.'
'Maron, Laurent'
'Booth, Corwin H.'

_publ_section_title
;
 Electronic structure studies reveal 4f/5d mixing and its effect on
 bonding characteristics in Ce-imido and -oxo complexes
;
_journal_name_full 'Chemical Science'
_journal_paper_doi 10.1039/D1SC06623D
_journal_year 2022
_chemical_formula_moiety 'C132 H180 Ce4 K4 N16 O16, 6(C4 H8 O)'
_chemical_formula_sum 'C156 H228 Ce4 K4 N16 O22'
_chemical_formula_weight 3396.41
_space_group_crystal_system triclinic
_space_group_IT_number 2
_space_group_name_Hall '-P 1'
_space_group_name_H-M_alt 'P -1'
_atom_sites_solution_hydrogens geom
_atom_sites_solution_primary dual
_audit_creation_date 2016-12-06
_audit_creation_method
;
Olex2 1.2
(compiled 2016.09.09 svn.r3337 for OlexSys, GUI svn.r5227)
;
_audit_update_record
;
2021-03-18 deposited with the CCDC.	2022-01-06 downloaded from the CCDC.
;
_cell_angle_alpha 75.817(4)
_cell_angle_beta 71.717(4)
_cell_angle_gamma 70.697(4)
_cell_formula_units_Z 2
_cell_length_a 18.7496(15)
_cell_length_b 19.4808(15)
_cell_length_c 25.7609(18)
_cell_measurement_reflns_used 9531
_cell_measurement_temperature 100
_cell_measurement_theta_max 27.49
_cell_measurement_theta_min 2.20
_cell_volume 8326.6(11)
_computing_data_collection 'Bruker APEX2 v2014.11-0'
_computing_data_reduction 'Bruker SAINT v8.34A'
_computing_publication_material 'Olex2 (Dolomanov et al., 2009)'
_computing_structure_refinement 'XL (Sheldrick, 2008)'
_computing_structure_solution 'XT (Sheldrick, 2015)'
_diffrn_ambient_temperature 100
_diffrn_measured_fraction_theta_full 0.998
_diffrn_measured_fraction_theta_max 0.993
_diffrn_measurement_device 'CCD area detector'
_diffrn_measurement_device_type 'Bruker APEXII'
_diffrn_measurement_method '\w and \f scans'
_diffrn_radiation_monochromator graphite
_diffrn_radiation_type MoK\a
_diffrn_radiation_wavelength 0.71073
_diffrn_reflns_av_R_equivalents 0.0619
_diffrn_reflns_av_unetI/netI 0.0506
_diffrn_reflns_Laue_measured_fraction_full 0.998
_diffrn_reflns_Laue_measured_fraction_max 0.993
_diffrn_reflns_limit_h_max 24
_diffrn_reflns_limit_h_min -22
_diffrn_reflns_limit_k_max 25
_diffrn_reflns_limit_k_min -24
_diffrn_reflns_limit_l_max 33
_diffrn_reflns_limit_l_min 0
_diffrn_reflns_number 281218
_diffrn_reflns_point_group_measured_fraction_full 0.998
_diffrn_reflns_point_group_measured_fraction_max 0.993
_diffrn_reflns_theta_full 25.242
_diffrn_reflns_theta_max 27.561
_diffrn_reflns_theta_min 1.122
_diffrn_source 'sealed tube'
_exptl_absorpt_coefficient_mu 1.239
_exptl_absorpt_correction_T_max 0.7456
_exptl_absorpt_correction_T_min 0.6567
_exptl_absorpt_correction_type multi-scan
_exptl_absorpt_process_details 'TWINABS v2012/1'
_exptl_crystal_colour yellow
_exptl_crystal_density_diffrn 1.355
_exptl_crystal_description block
_exptl_crystal_F_000 3520
_exptl_crystal_size_max 0.13
_exptl_crystal_size_mid 0.10
_exptl_crystal_size_min 0.10
_refine_diff_density_max 1.007
_refine_diff_density_min -1.116
_refine_diff_density_rms 0.117
_refine_ls_extinction_method none
_refine_ls_goodness_of_fit_ref 1.038
_refine_ls_hydrogen_treatment constr
_refine_ls_matrix_type full
_refine_ls_number_parameters 1875
_refine_ls_number_reflns 38048
_refine_ls_number_restraints 42
_refine_ls_restrained_S_all 1.038
_refine_ls_R_factor_all 0.0539
_refine_ls_R_factor_gt 0.0344
_refine_ls_shift/su_max 0.004
_refine_ls_shift/su_mean 0.000
_refine_ls_structure_factor_coef Fsqd
_refine_ls_weighting_details 'w=1/[\s^2^(Fo^2^)+(0.0460P)^2^+6.2245P] where P=(Fo^2^+2Fc^2^)/3'
_refine_ls_weighting_scheme calc
_refine_ls_wR_factor_gt 0.0792
_refine_ls_wR_factor_ref 0.0917
_reflns_number_gt 30975
_reflns_number_total 38048
_reflns_threshold_expression 'I > 2\s(I)'
_cod_data_source_file d1sc06623d2.cif
_cod_data_source_block 40036
_cod_database_code 1566112

loop_
_space_group_symop_operation_xyz
'x, y, z'
'-x, -y, -z'

loop_
_atom_site_label
_atom_site_type_symbol
_atom_site_fract_x
_atom_site_fract_y
_atom_site_fract_z
_atom_site_U_iso_or_equiv
_atom_site_adp_type
_atom_site_occupancy
_atom_site_site_symmetry_order
_atom_site_calc_flag
_atom_site_refinement_flags_posn
_atom_site_refinement_flags_adp
_atom_site_refinement_flags_occupancy
_atom_site_disorder_assembly
_atom_site_disorder_group
Ce1 Ce 0.94900(2) 0.18945(2) 0.66220(2) 0.01186(4) Uani 1 1 d . . . . .
K1 K 0.73416(4) 0.24112(4) 0.75336(3) 0.01373(15) Uani 1 1 d . . . . .
O1 O 0.84716(15) 0.13916(13) 0.68447(9) 0.0165(5) Uani 1 1 d . . . . .
O2 O 1.03024(14) 0.16162(12) 0.71845(10) 0.0160(5) Uani 1 1 d . . . . .
O3 O 0.94015(14) 0.30019(13) 0.60605(9) 0.0152(5) Uani 1 1 d . . . . .
O4 O 0.88024(14) 0.24846(12) 0.71513(9) 0.0141(5) Uani 1 1 d . . . . .
N1 N 0.87366(17) 0.11093(15) 0.63286(11) 0.0147(6) Uani 1 1 d . . . . .
N2 N 1.06923(17) 0.09176(15) 0.69887(11) 0.0149(6) Uani 1 1 d . . . . .
N3 N 1.01350(17) 0.26917(15) 0.56957(11) 0.0133(6) Uani 1 1 d . . . . .
N4 N 1.06246(17) 0.08687(15) 0.57420(11) 0.0139(6) Uani 1 1 d . . . . .
C1 C 1.0200(2) 0.04502(19) 0.56013(14) 0.0161(7) Uani 1 1 d . . . . .
H1A H 1.0575 0.0116 0.5342 0.021 Uiso 1 1 calc R . . . .
H1B H 0.9809 0.0799 0.5408 0.021 Uiso 1 1 calc R . . . .
C2 C 0.9790(2) 0.00020(18) 0.60985(14) 0.0159(7) Uani 1 1 d . . . . .
C3 C 1.0132(2) -0.0754(2) 0.62328(15) 0.0207(8) Uani 1 1 d . . . . .
H3 H 1.0608 -0.0984 0.5994 0.027 Uiso 1 1 calc R . . . .
C4 C 0.9796(2) -0.1178(2) 0.67045(16) 0.0228(8) Uani 1 1 d . . . . .
H4 H 1.0045 -0.1687 0.6791 0.030 Uiso 1 1 calc R . . . .
C5 C 0.9089(2) -0.0845(2) 0.70491(15) 0.0204(8) Uani 1 1 d . . . . .
H5 H 0.8847 -0.1127 0.7371 0.027 Uiso 1 1 calc R . . . .
C6 C 0.8741(2) -0.00995(19) 0.69202(15) 0.0188(7) Uani 1 1 d . . . . .
H6 H 0.8264 0.0127 0.7160 0.025 Uiso 1 1 calc R . . . .
C7 C 0.9077(2) 0.03236(18) 0.64471(14) 0.0156(7) Uani 1 1 d . . . . .
C8 C 0.8052(2) 0.13411(19) 0.60691(14) 0.0167(7) Uani 1 1 d . . . . .
C9 C 0.7856(2) 0.2176(2) 0.59168(17) 0.0239(8) Uani 1 1 d . . . . .
H9A H 0.7652 0.2399 0.6255 0.036 Uiso 1 1 calc GR . . . .
H9B H 0.7461 0.2348 0.5704 0.036 Uiso 1 1 calc GR . . . .
H9C H 0.8329 0.2319 0.5693 0.036 Uiso 1 1 calc GR . . . .
C10 C 0.7342(2) 0.1115(2) 0.64627(16) 0.0232(8) Uani 1 1 d . . . . .
H10A H 0.7454 0.0577 0.6524 0.035 Uiso 1 1 calc GR . . . .
H10B H 0.6893 0.1337 0.6301 0.035 Uiso 1 1 calc GR . . . .
H10C H 0.7222 0.1284 0.6817 0.035 Uiso 1 1 calc GR . . . .
C11 C 0.8298(3) 0.1000(2) 0.55406(16) 0.0281(9) Uani 1 1 d . . . . .
H11A H 0.8705 0.1202 0.5266 0.042 Uiso 1 1 calc GR . . . .
H11B H 0.7845 0.1116 0.5390 0.042 Uiso 1 1 calc GR . . . .
H11C H 0.8501 0.0465 0.5628 0.042 Uiso 1 1 calc GR . . . .
C12 C 1.1283(2) 0.03340(19) 0.59504(15) 0.0170(7) Uani 1 1 d . . . . .
H12A H 1.1640 0.0052 0.5652 0.023 Uiso 1 1 calc R . . . .
H12B H 1.1075 -0.0020 0.6262 0.023 Uiso 1 1 calc R . . . .
C13 C 1.1747(2) 0.06744(19) 0.61446(15) 0.0179(7) Uani 1 1 d . . . . .
C14 C 1.2487(2) 0.0721(2) 0.58198(16) 0.0225(8) Uani 1 1 d . . . . .
H14 H 1.2689 0.0530 0.5481 0.030 Uiso 1 1 calc R . . . .
C15 C 1.2934(2) 0.1036(2) 0.59763(17) 0.0279(9) Uani 1 1 d . . . . .
H15 H 1.3438 0.1056 0.5750 0.037 Uiso 1 1 calc R . . . .
C16 C 1.2635(2) 0.1324(2) 0.64711(17) 0.0251(9) Uani 1 1 d . . . . .
H16 H 1.2933 0.1547 0.6582 0.033 Uiso 1 1 calc R . . . .
C17 C 1.1902(2) 0.1285(2) 0.68001(16) 0.0214(8) Uani 1 1 d . . . . .
H17 H 1.1696 0.1491 0.7133 0.028 Uiso 1 1 calc R . . . .
C18 C 1.1462(2) 0.09492(18) 0.66497(15) 0.0166(7) Uani 1 1 d . . . . .
C19 C 1.0679(2) 0.03132(19) 0.74884(15) 0.0183(7) Uani 1 1 d . . . . .
C20 C 0.9821(2) 0.0343(2) 0.77582(15) 0.0226(8) Uani 1 1 d . . . . .
H20A H 0.9566 0.0776 0.7945 0.034 Uiso 1 1 calc GR . . . .
H20B H 0.9785 -0.0103 0.8029 0.034 Uiso 1 1 calc GR . . . .
H20C H 0.9561 0.0376 0.7473 0.034 Uiso 1 1 calc GR . . . .
C21 C 1.1055(2) 0.0412(2) 0.79039(16) 0.0250(9) Uani 1 1 d . . . . .
H21A H 1.1619 0.0328 0.7743 0.037 Uiso 1 1 calc GR . . . .
H21B H 1.0960 0.0058 0.8243 0.037 Uiso 1 1 calc GR . . . .
H21C H 1.0826 0.0914 0.7991 0.037 Uiso 1 1 calc GR . . . .
C22 C 1.1107(2) -0.04309(19) 0.72980(16) 0.0226(8) Uani 1 1 d . . . . .
H22A H 1.0811 -0.0537 0.7088 0.034 Uiso 1 1 calc GR . . . .
H22B H 1.1157 -0.0815 0.7621 0.034 Uiso 1 1 calc GR . . . .
H22C H 1.1628 -0.0419 0.7062 0.034 Uiso 1 1 calc GR . . . .
C23 C 1.0953(2) 0.13269(19) 0.52266(14) 0.0168(7) Uani 1 1 d . . . . .
H23A H 1.1265 0.1004 0.4944 0.022 Uiso 1 1 calc R . . . .
H23B H 1.1312 0.1541 0.5305 0.022 Uiso 1 1 calc R . . . .
C24 C 1.0349(2) 0.19452(19) 0.49880(14) 0.0144(7) Uani 1 1 d . . . . .
C25 C 1.0152(2) 0.1862(2) 0.45283(14) 0.0200(8) Uani 1 1 d . . . . .
H25 H 1.0416 0.1428 0.4366 0.027 Uiso 1 1 calc R . . . .
C26 C 0.9581(2) 0.2399(2) 0.43071(14) 0.0206(8) Uani 1 1 d . . . . .
H26 H 0.9449 0.2325 0.4002 0.027 Uiso 1 1 calc R . . . .
C27 C 0.9198(2) 0.3049(2) 0.45312(14) 0.0187(7) Uani 1 1 d . . . . .
H27 H 0.8810 0.3422 0.4378 0.025 Uiso 1 1 calc R . . . .
C28 C 0.9396(2) 0.31417(19) 0.49843(14) 0.0161(7) Uani 1 1 d . . . . .
H28 H 0.9133 0.3579 0.5143 0.021 Uiso 1 1 calc R . . . .
C29 C 0.9972(2) 0.26030(18) 0.52064(13) 0.0141(7) Uani 1 1 d . . . . .
C30 C 1.0672(2) 0.31771(18) 0.55982(14) 0.0148(7) Uani 1 1 d . . . . .
C31 C 1.0802(2) 0.3159(2) 0.61549(15) 0.0218(8) Uani 1 1 d . . . . .
H31A H 1.0320 0.3434 0.6388 0.033 Uiso 1 1 calc GR . . . .
H31B H 1.1222 0.3383 0.6099 0.033 Uiso 1 1 calc GR . . . .
H31C H 1.0947 0.2647 0.6337 0.033 Uiso 1 1 calc GR . . . .
C32 C 1.0309(2) 0.39800(19) 0.53543(14) 0.0184(7) Uani 1 1 d . . . . .
H32A H 1.0301 0.4001 0.4972 0.028 Uiso 1 1 calc GR . . . .
H32B H 1.0622 0.4292 0.5359 0.028 Uiso 1 1 calc GR . . . .
H32C H 0.9774 0.4156 0.5577 0.028 Uiso 1 1 calc GR . . . .
C33 C 1.1450(2) 0.2862(2) 0.52058(16) 0.0209(8) Uani 1 1 d . . . . .
H33A H 1.1714 0.2380 0.5384 0.031 Uiso 1 1 calc GR . . . .
H33B H 1.1779 0.3197 0.5115 0.031 Uiso 1 1 calc GR . . . .
H33C H 1.1359 0.2807 0.4866 0.031 Uiso 1 1 calc GR . . . .
Ce2 Ce 0.72816(2) 0.19311(2) 0.90960(2) 0.01111(4) Uani 1 1 d . . . . .
K2 K 0.91721(4) 0.23574(4) 0.80858(3) 0.01349(14) Uani 1 1 d . . . . .
O5 O 0.85797(14) 0.13569(13) 0.89899(9) 0.0150(5) Uani 1 1 d . . . . .
O6 O 0.66917(15) 0.16624(13) 0.85483(9) 0.0166(5) Uani 1 1 d . . . . .
O7 O 0.67610(14) 0.30335(13) 0.94146(9) 0.0154(5) Uani 1 1 d . . . . .
O8 O 0.76477(14) 0.25333(12) 0.84374(9) 0.0141(5) Uani 1 1 d . . . . .
N5 N 0.84271(17) 0.11091(15) 0.95789(11) 0.0131(6) Uani 1 1 d . . . . .
N6 N 0.66809(17) 0.09723(15) 0.89103(11) 0.0125(6) Uani 1 1 d . . . . .
N7 N 0.61779(17) 0.27366(15) 0.98380(11) 0.0131(6) Uani 1 1 d . . . . .
N8 N 0.66667(17) 0.09261(15) 1.02060(12) 0.0136(6) Uani 1 1 d . . . . .
C34 C 0.7307(2) 0.04888(18) 1.04759(14) 0.0151(7) Uani 1 1 d . . . . .
H34A H 0.7096 0.0166 1.0811 0.020 Uiso 1 1 calc R . . . .
H34B H 0.7494 0.0829 1.0596 0.020 Uiso 1 1 calc R . . . .
C35 C 0.7988(2) 0.00202(18) 1.01060(14) 0.0146(7) Uani 1 1 d . . . . .
C36 C 0.8087(2) -0.07404(19) 1.01800(15) 0.0198(8) Uani 1 1 d . . . . .
H36 H 0.7742 -0.0957 1.0480 0.026 Uiso 1 1 calc R . . . .
C37 C 0.8672(2) -0.11807(19) 0.98291(17) 0.0231(8) Uani 1 1 d . . . . .
H37 H 0.8728 -0.1695 0.9889 0.031 Uiso 1 1 calc R . . . .
C38 C 0.9180(2) -0.0874(2) 0.93896(16) 0.0214(8) Uani 1 1 d . . . . .
H38 H 0.9574 -0.1175 0.9140 0.028 Uiso 1 1 calc R . . . .
C39 C 0.9114(2) -0.01282(19) 0.93124(15) 0.0180(7) Uani 1 1 d . . . . .
H39 H 0.9470 0.0079 0.9014 0.024 Uiso 1 1 calc R . . . .
C40 C 0.8529(2) 0.03215(18) 0.96720(14) 0.0144(7) Uani 1 1 d . . . . .
C41 C 0.8953(2) 0.13447(18) 0.98003(14) 0.0146(7) Uani 1 1 d . . . . .
C42 C 0.8727(2) 0.21842(18) 0.96899(15) 0.0181(7) Uani 1 1 d . . . . .
H42A H 0.8910 0.2354 0.9293 0.027 Uiso 1 1 calc GR . . . .
H42B H 0.8968 0.2362 0.9899 0.027 Uiso 1 1 calc GR . . . .
H42C H 0.8157 0.2376 0.9807 0.027 Uiso 1 1 calc GR . . . .
C43 C 0.9820(2) 0.10454(19) 0.95115(15) 0.0185(7) Uani 1 1 d . . . . .
H43A H 0.9987 0.0511 0.9626 0.028 Uiso 1 1 calc GR . . . .
H43B H 1.0134 0.1279 0.9615 0.028 Uiso 1 1 calc GR . . . .
H43C H 0.9892 0.1156 0.9109 0.028 Uiso 1 1 calc GR . . . .
C44 C 0.8814(2) 0.1095(2) 1.04247(14) 0.0183(7) Uani 1 1 d . . . . .
H44A H 0.8290 0.1365 1.0611 0.027 Uiso 1 1 calc GR . . . .
H44B H 0.9204 0.1192 1.0555 0.027 Uiso 1 1 calc GR . . . .
H44C H 0.8860 0.0566 1.0509 0.027 Uiso 1 1 calc GR . . . .
C45 C 0.6324(2) 0.04068(18) 1.00979(14) 0.0140(7) Uani 1 1 d . . . . .
H45A H 0.6097 0.0134 1.0457 0.019 Uiso 1 1 calc R . . . .
H45B H 0.6748 0.0043 0.9885 0.019 Uiso 1 1 calc R . . . .
C46 C 0.5700(2) 0.07622(17) 0.97854(14) 0.0135(7) Uani 1 1 d . . . . .
C47 C 0.4916(2) 0.08385(18) 1.00680(15) 0.0176(7) Uani 1 1 d . . . . .
H47 H 0.4787 0.0664 1.0454 0.023 Uiso 1 1 calc R . . . .
C48 C 0.4321(2) 0.11591(18) 0.98033(15) 0.0183(7) Uani 1 1 d . . . . .
H48 H 0.3793 0.1197 1.0004 0.024 Uiso 1 1 calc R . . . .
C49 C 0.4506(2) 0.14266(19) 0.92397(15) 0.0177(7) Uani 1 1 d . . . . .
H49 H 0.4102 0.1655 0.9054 0.024 Uiso 1 1 calc R . . . .
C50 C 0.5277(2) 0.13603(19) 0.89490(15) 0.0175(7) Uani 1 1 d . . . . .
H50 H 0.5399 0.1550 0.8565 0.023 Uiso 1 1 calc R . . . .
C51 C 0.5877(2) 0.10164(18) 0.92155(14) 0.0136(7) Uani 1 1 d . . . . .
C52 C 0.7072(2) 0.03608(19) 0.85634(14) 0.0169(7) Uani 1 1 d . . . . .
C53 C 0.7913(2) 0.0392(2) 0.82980(15) 0.0190(7) Uani 1 1 d . . . . .
H53A H 0.7920 0.0825 0.8008 0.029 Uiso 1 1 calc GR . . . .
H53B H 0.8217 -0.0055 0.8135 0.029 Uiso 1 1 calc GR . . . .
H53C H 0.8143 0.0428 0.8580 0.029 Uiso 1 1 calc GR . . . .
C54 C 0.6663(2) 0.0432(2) 0.81163(15) 0.0222(8) Uani 1 1 d . . . . .
H54A H 0.6151 0.0338 0.8291 0.033 Uiso 1 1 calc GR . . . .
H54B H 0.6982 0.0072 0.7868 0.033 Uiso 1 1 calc GR . . . .
H54C H 0.6593 0.0930 0.7903 0.033 Uiso 1 1 calc GR . . . .
C55 C 0.7082(2) -0.03859(19) 0.89436(15) 0.0222(8) Uani 1 1 d . . . . .
H55A H 0.7412 -0.0468 0.9195 0.033 Uiso 1 1 calc GR . . . .
H55B H 0.7292 -0.0781 0.8718 0.033 Uiso 1 1 calc GR . . . .
H55C H 0.6549 -0.0384 0.9160 0.033 Uiso 1 1 calc GR . . . .
C56 C 0.6051(2) 0.13833(18) 1.06032(13) 0.0142(7) Uani 1 1 d . . . . .
H56A H 0.5887 0.1058 1.0952 0.019 Uiso 1 1 calc R . . . .
H56B H 0.5591 0.1626 1.0449 0.019 Uiso 1 1 calc R . . . .
C57 C 0.6307(2) 0.19645(19) 1.07327(14) 0.0143(7) Uani 1 1 d . . . . .
C58 C 0.6514(2) 0.1851(2) 1.12304(14) 0.0182(7) Uani 1 1 d . . . . .
H58 H 0.6463 0.1419 1.1490 0.024 Uiso 1 1 calc R . . . .
C59 C 0.6793(2) 0.2352(2) 1.13532(15) 0.0192(8) Uani 1 1 d . . . . .
H59 H 0.6923 0.2265 1.1696 0.026 Uiso 1 1 calc R . . . .
C60 C 0.6881(2) 0.2982(2) 1.09736(15) 0.0194(8) Uani 1 1 d . . . . .
H60 H 0.7085 0.3321 1.1051 0.026 Uiso 1 1 calc R . . . .
C61 C 0.6668(2) 0.31114(18) 1.04813(14) 0.0151(7) Uani 1 1 d . . . . .
H61 H 0.6725 0.3544 1.0223 0.020 Uiso 1 1 calc R . . . .
C62 C 0.6374(2) 0.26172(18) 1.03592(13) 0.0134(7) Uani 1 1 d . . . . .
C63 C 0.5380(2) 0.32558(18) 0.98125(14) 0.0141(7) Uani 1 1 d . . . . .
C64 C 0.5273(2) 0.3258(2) 0.92491(15) 0.0218(8) Uani 1 1 d . . . . .
H64A H 0.5661 0.3464 0.8956 0.033 Uiso 1 1 calc GR . . . .
H64B H 0.4747 0.3558 0.9224 0.033 Uiso 1 1 calc GR . . . .
H64C H 0.5343 0.2752 0.9205 0.033 Uiso 1 1 calc GR . . . .
C65 C 0.5309(2) 0.40410(18) 0.98731(15) 0.0187(8) Uani 1 1 d . . . . .
H65A H 0.5326 0.4046 1.0249 0.028 Uiso 1 1 calc GR . . . .
H65B H 0.4813 0.4370 0.9806 0.028 Uiso 1 1 calc GR . . . .
H65C H 0.5743 0.4208 0.9604 0.028 Uiso 1 1 calc GR . . . .
C66 C 0.4753(2) 0.2964(2) 1.02678(15) 0.0186(7) Uani 1 1 d . . . . .
H66A H 0.4743 0.2498 1.0193 0.028 Uiso 1 1 calc GR . . . .
H66B H 0.4242 0.3324 1.0277 0.028 Uiso 1 1 calc GR . . . .
H66C H 0.4872 0.2881 1.0626 0.028 Uiso 1 1 calc GR . . . .
Ce3 Ce 0.91444(2) 0.43920(2) 0.80044(2) 0.01083(4) Uani 1 1 d . . . . .
K3 K 0.71243(4) 0.39743(4) 0.83990(3) 0.01324(14) Uani 1 1 d . . . . .
O9 O 0.79213(14) 0.49346(13) 0.84936(9) 0.0138(5) Uani 1 1 d . . . . .
O10 O 0.94717(15) 0.46968(13) 0.70653(10) 0.0166(5) Uani 1 1 d . . . . .
O11 O 0.98327(14) 0.32883(13) 0.83914(9) 0.0134(5) Uani 1 1 d . . . . .
O12 O 0.86218(14) 0.38098(12) 0.78615(9) 0.0130(5) Uani 1 1 d . . . . .
N9 N 0.82708(17) 0.51333(15) 0.88366(11) 0.0125(6) Uani 1 1 d . . . . .
N10 N 0.95366(17) 0.53878(15) 0.71251(11) 0.0144(6) Uani 1 1 d . . . . .
N11 N 1.04739(17) 0.35930(15) 0.82870(11) 0.0131(6) Uani 1 1 d . . . . .
N12 N 1.00081(17) 0.53926(15) 0.82545(11) 0.0141(6) Uani 1 1 d . . . . .
C67 C 0.9524(2) 0.57864(19) 0.87265(14) 0.0157(7) Uani 1 1 d . . . . .
H67A H 0.9802 0.6113 0.8770 0.021 Uiso 1 1 calc R . . . .
H67B H 0.9468 0.5420 0.9068 0.021 Uiso 1 1 calc R . . . .
C68 C 0.8723(2) 0.62414(18) 0.86703(13) 0.0146(7) Uani 1 1 d . . . . .
C69 C 0.8566(2) 0.7010(2) 0.85608(15) 0.0221(8) Uani 1 1 d . . . . .
H69 H 0.8959 0.7231 0.8540 0.029 Uiso 1 1 calc R . . . .
C70 C 0.7841(2) 0.7456(2) 0.84818(16) 0.0256(9) Uani 1 1 d . . . . .
H70 H 0.7741 0.7977 0.8410 0.034 Uiso 1 1 calc R . . . .
C71 C 0.7273(2) 0.7139(2) 0.85081(16) 0.0249(9) Uani 1 1 d . . . . .
H71 H 0.6783 0.7440 0.8446 0.033 Uiso 1 1 calc R . . . .
C72 C 0.7414(2) 0.63805(19) 0.86241(14) 0.0184(7) Uani 1 1 d . . . . .
H72 H 0.7020 0.6165 0.8639 0.025 Uiso 1 1 calc R . . . .
C73 C 0.8124(2) 0.59296(18) 0.87196(14) 0.0142(7) Uani 1 1 d . . . . .
C74 C 0.7957(2) 0.48197(18) 0.94344(14) 0.0135(7) Uani 1 1 d . . . . .
C75 C 0.8173(2) 0.39848(18) 0.94709(14) 0.0168(7) Uani 1 1 d . . . . .
H75A H 0.7869 0.3863 0.9276 0.025 Uiso 1 1 calc GR . . . .
H75B H 0.8055 0.3756 0.9860 0.025 Uiso 1 1 calc GR . . . .
H75C H 0.8732 0.3800 0.9300 0.025 Uiso 1 1 calc GR . . . .
C76 C 0.7066(2) 0.51219(19) 0.96286(14) 0.0170(7) Uani 1 1 d . . . . .
H76A H 0.6933 0.5639 0.9671 0.026 Uiso 1 1 calc GR . . . .
H76B H 0.6872 0.4835 0.9985 0.026 Uiso 1 1 calc GR . . . .
H76C H 0.6824 0.5084 0.9354 0.026 Uiso 1 1 calc GR . . . .
C77 C 0.8345(2) 0.4990(2) 0.98092(14) 0.0175(8) Uani 1 1 d . . . . .
H77A H 0.8903 0.4729 0.9723 0.026 Uiso 1 1 calc GR . . . .
H77B H 0.8101 0.4828 1.0197 0.026 Uiso 1 1 calc GR . . . .
H77C H 0.8280 0.5521 0.9749 0.026 Uiso 1 1 calc GR . . . .
C78 C 1.0190(2) 0.59547(19) 0.77633(14) 0.0168(7) Uani 1 1 d . . . . .
H78A H 1.0472 0.6245 0.7848 0.022 Uiso 1 1 calc R . . . .
H78B H 0.9693 0.6296 0.7693 0.022 Uiso 1 1 calc R . . . .
C79 C 1.0676(2) 0.56330(19) 0.72448(14) 0.0173(7) Uani 1 1 d . . . . .
C80 C 1.1473(2) 0.5586(2) 0.70650(16) 0.0247(8) Uani 1 1 d . . . . .
H80 H 1.1696 0.5776 0.7263 0.033 Uiso 1 1 calc R . . . .
C81 C 1.1945(2) 0.5267(2) 0.66025(17) 0.0283(9) Uani 1 1 d . . . . .
H81 H 1.2484 0.5246 0.6484 0.038 Uiso 1 1 calc R . . . .
C82 C 1.1630(2) 0.4980(2) 0.63166(15) 0.0230(8) Uani 1 1 d . . . . .
H82 H 1.1954 0.4750 0.6005 0.031 Uiso 1 1 calc R . . . .
C83 C 1.0840(2) 0.5028(2) 0.64840(15) 0.0205(8) Uani 1 1 d . . . . .
H83 H 1.0625 0.4832 0.6284 0.027 Uiso 1 1 calc R . . . .
C84 C 1.0355(2) 0.53591(19) 0.69405(14) 0.0165(7) Uani 1 1 d . . . . .
C85 C 0.9009(2) 0.6007(2) 0.68163(14) 0.0184(7) Uani 1 1 d . . . . .
C86 C 0.8178(2) 0.5963(2) 0.70909(15) 0.0229(8) Uani 1 1 d . . . . .
H86A H 0.8119 0.5510 0.7029 0.034 Uiso 1 1 calc GR . . . .
H86B H 0.7813 0.6390 0.6932 0.034 Uiso 1 1 calc GR . . . .
H86C H 0.8064 0.5960 0.7490 0.034 Uiso 1 1 calc GR . . . .
C87 C 0.9215(2) 0.5937(2) 0.62039(15) 0.0235(8) Uani 1 1 d . . . . .
H87A H 0.9719 0.6042 0.6015 0.035 Uiso 1 1 calc GR . . . .
H87B H 0.8809 0.6290 0.6034 0.035 Uiso 1 1 calc GR . . . .
H87C H 0.9249 0.5436 0.6171 0.035 Uiso 1 1 calc GR . . . .
C88 C 0.9065(3) 0.6749(2) 0.68690(17) 0.0285(9) Uani 1 1 d . . . . .
H88A H 0.8874 0.6816 0.7259 0.043 Uiso 1 1 calc GR . . . .
H88B H 0.8747 0.7144 0.6651 0.043 Uiso 1 1 calc GR . . . .
H88C H 0.9611 0.6764 0.6731 0.043 Uiso 1 1 calc GR . . . .
C89 C 1.0758(2) 0.49367(19) 0.83854(15) 0.0173(7) Uani 1 1 d . . . . .
H89A H 1.1005 0.5257 0.8472 0.023 Uiso 1 1 calc R . . . .
H89B H 1.1113 0.4721 0.8055 0.023 Uiso 1 1 calc R . . . .
C90 C 1.0660(2) 0.43223(19) 0.88676(14) 0.0156(7) Uani 1 1 d . . . . .
C91 C 1.0681(2) 0.4402(2) 0.93885(15) 0.0196(8) Uani 1 1 d . . . . .
H91 H 1.0792 0.4827 0.9425 0.026 Uiso 1 1 calc R . . . .
C92 C 1.0545(2) 0.3876(2) 0.98525(15) 0.0215(8) Uani 1 1 d . . . . .
H92 H 1.0570 0.3939 1.0200 0.029 Uiso 1 1 calc R . . . .
C93 C 1.0373(2) 0.3259(2) 0.98059(15) 0.0208(8) Uani 1 1 d . . . . .
H93 H 1.0262 0.2905 1.0124 0.028 Uiso 1 1 calc R . . . .
C94 C 1.0364(2) 0.31589(19) 0.92919(14) 0.0165(7) Uani 1 1 d . . . . .
H94 H 1.0252 0.2732 0.9260 0.022 Uiso 1 1 calc R . . . .
C95 C 1.05164(19) 0.36789(19) 0.88226(14) 0.0140(7) Uani 1 1 d . . . . .
C96 C 1.1198(2) 0.30968(19) 0.79642(14) 0.0159(7) Uani 1 1 d . . . . .
C97 C 1.1034(2) 0.3092(2) 0.74212(15) 0.0200(8) Uani 1 1 d . . . . .
H97A H 1.0662 0.2805 0.7493 0.030 Uiso 1 1 calc GR . . . .
H97B H 1.1523 0.2869 0.7165 0.030 Uiso 1 1 calc GR . . . .
H97C H 1.0813 0.3598 0.7256 0.030 Uiso 1 1 calc GR . . . .
C98 C 1.1404(2) 0.2311(2) 0.82780(16) 0.0240(8) Uani 1 1 d . . . . .
H98A H 1.1588 0.2310 0.8595 0.036 Uiso 1 1 calc GR . . . .
H98B H 1.1817 0.1991 0.8030 0.036 Uiso 1 1 calc GR . . . .
H98C H 1.0940 0.2128 0.8410 0.036 Uiso 1 1 calc GR . . . .
C99 C 1.1891(2) 0.3420(2) 0.78253(16) 0.0235(8) Uani 1 1 d . . . . .
H99A H 1.1799 0.3883 0.7568 0.035 Uiso 1 1 calc GR . . . .
H99B H 1.2370 0.3070 0.7654 0.035 Uiso 1 1 calc GR . . . .
H99C H 1.1947 0.3512 0.8166 0.035 Uiso 1 1 calc GR . . . .
Ce4 Ce 0.62399(2) 0.44668(2) 0.71202(2) 0.01115(4) Uani 1 1 d . . . . .
K4 K 0.85214(4) 0.39414(4) 0.68408(3) 0.01359(14) Uani 1 1 d . . . . .
O13 O 0.71760(14) 0.49561(13) 0.64857(9) 0.0153(5) Uani 1 1 d . . . . .
O14 O 0.57471(15) 0.47860(13) 0.79826(10) 0.0170(5) Uani 1 1 d . . . . .
O15 O 0.61388(14) 0.33757(13) 0.70138(10) 0.0143(5) Uani 1 1 d . . . . .
O16 O 0.70929(14) 0.38601(13) 0.74029(9) 0.0140(5) Uani 1 1 d . . . . .
N13 N 0.67041(17) 0.51630(15) 0.60965(11) 0.0120(6) Uani 1 1 d . . . . .
N14 N 0.52980(17) 0.54834(16) 0.77531(11) 0.0150(6) Uani 1 1 d . . . . .
N15 N 0.53186(17) 0.37133(16) 0.70489(11) 0.0139(6) Uani 1 1 d . . . . .
N16 N 0.47917(17) 0.55075(15) 0.66348(11) 0.0144(6) Uani 1 1 d . . . . .
C100 C 0.5077(2) 0.58675(19) 0.60581(14) 0.0164(7) Uani 1 1 d . . . . .
H1 H 0.4620 0.6201 0.5925 0.022 Uiso 1 1 calc R . . . .
H2 H 0.5337 0.5483 0.5818 0.022 Uiso 1 1 calc R . . . .
C101 C 0.5636(2) 0.63020(19) 0.59965(14) 0.0162(7) Uani 1 1 d . . . . .
C102 C 0.5377(2) 0.7074(2) 0.59204(16) 0.0241(8) Uani 1 1 d . . . . .
H102 H 0.4852 0.7314 0.5901 0.032 Uiso 1 1 calc R . . . .
C103 C 0.5870(3) 0.7492(2) 0.58730(18) 0.0291(9) Uani 1 1 d . . . . .
H103 H 0.5684 0.8014 0.5819 0.039 Uiso 1 1 calc R . . . .
C104 C 0.6629(2) 0.7154(2) 0.59034(17) 0.0270(9) Uani 1 1 d . . . . .
H104 H 0.6967 0.7442 0.5872 0.036 Uiso 1 1 calc R . . . .
C105 C 0.6902(2) 0.6394(2) 0.59798(14) 0.0193(8) Uani 1 1 d . . . . .
H105 H 0.7422 0.6162 0.6011 0.026 Uiso 1 1 calc R . . . .
C106 C 0.6415(2) 0.59629(19) 0.60111(14) 0.0159(7) Uani 1 1 d . . . . .
C107 C 0.7185(2) 0.48239(18) 0.55846(13) 0.0142(7) Uani 1 1 d . . . . .
C108 C 0.7421(2) 0.39921(18) 0.57621(14) 0.0162(7) Uani 1 1 d . . . . .
H10D H 0.7801 0.3861 0.5983 0.024 Uiso 1 1 calc GR . . . .
H10E H 0.7657 0.3749 0.5433 0.024 Uiso 1 1 calc GR . . . .
H10F H 0.6959 0.3831 0.5984 0.024 Uiso 1 1 calc GR . . . .
C109 C 0.7912(2) 0.5100(2) 0.53008(14) 0.0179(7) Uani 1 1 d . . . . .
H10G H 0.7752 0.5622 0.5143 0.027 Uiso 1 1 calc GR . . . .
H10H H 0.8245 0.4814 0.5005 0.027 Uiso 1 1 calc GR . . . .
H10I H 0.8203 0.5040 0.5573 0.027 Uiso 1 1 calc GR . . . .
C110 C 0.6681(2) 0.4999(2) 0.51774(14) 0.0185(8) Uani 1 1 d . . . . .
H11D H 0.6254 0.4766 0.5341 0.028 Uiso 1 1 calc GR . . . .
H11E H 0.7003 0.4810 0.4834 0.028 Uiso 1 1 calc GR . . . .
H11F H 0.6464 0.5534 0.5096 0.028 Uiso 1 1 calc GR . . . .
C111 C 0.4315(2) 0.60935(19) 0.69739(14) 0.0174(7) Uani 1 1 d . . . . .
H7 H 0.3869 0.6397 0.6816 0.023 Uiso 1 1 calc R . . . .
H8 H 0.4637 0.6417 0.6953 0.023 Uiso 1 1 calc R . . . .
C112 C 0.4002(2) 0.57993(19) 0.75763(14) 0.0168(7) Uani 1 1 d . . . . .
C113 C 0.3221(2) 0.5794(2) 0.77704(16) 0.0229(8) Uani 1 1 d . . . . .
H113 H 0.2884 0.6014 0.7530 0.031 Uiso 1 1 calc R . . . .
C114 C 0.2920(2) 0.5475(2) 0.83075(16) 0.0254(9) Uani 1 1 d . . . . .
H114 H 0.2387 0.5474 0.8431 0.034 Uiso 1 1 calc R . . . .
C115 C 0.3414(2) 0.5157(2) 0.86603(15) 0.0217(8) Uani 1 1 d . . . . .
H115 H 0.3219 0.4932 0.9027 0.029 Uiso 1 1 calc R . . . .
C116 C 0.4184(2) 0.51672(19) 0.84793(15) 0.0182(7) Uani 1 1 d . . . . .
H116 H 0.4516 0.4947 0.8723 0.024 Uiso 1 1 calc R . . . .
C117 C 0.4484(2) 0.54955(19) 0.79437(14) 0.0153(7) Uani 1 1 d . . . . .
C118 C 0.5503(2) 0.60942(19) 0.78997(14) 0.0175(7) Uani 1 1 d . . . . .
C119 C 0.6372(2) 0.6003(2) 0.76384(15) 0.0218(8) Uani 1 1 d . . . . .
H11G H 0.6674 0.5554 0.7829 0.033 Uiso 1 1 calc GR . . . .
H11H H 0.6510 0.6430 0.7672 0.033 Uiso 1 1 calc GR . . . .
H11I H 0.6491 0.5965 0.7246 0.033 Uiso 1 1 calc GR . . . .
C120 C 0.5332(2) 0.6038(2) 0.85275(15) 0.0228(8) Uani 1 1 d . . . . .
H12C H 0.5579 0.5536 0.8686 0.034 Uiso 1 1 calc GR . . . .
H12D H 0.4766 0.6155 0.8689 0.034 Uiso 1 1 calc GR . . . .
H12E H 0.5540 0.6387 0.8610 0.034 Uiso 1 1 calc GR . . . .
C121 C 0.5042(2) 0.6846(2) 0.76597(17) 0.0242(8) Uani 1 1 d . . . . .
H12F H 0.5113 0.7232 0.7806 0.036 Uiso 1 1 calc GR . . . .
H12G H 0.4487 0.6867 0.7764 0.036 Uiso 1 1 calc GR . . . .
H12H H 0.5232 0.6921 0.7255 0.036 Uiso 1 1 calc GR . . . .
C122 C 0.4280(2) 0.50748(19) 0.66209(15) 0.0170(7) Uani 1 1 d . . . . .
H9 H 0.3853 0.5408 0.6454 0.023 Uiso 1 1 calc R . . . .
H10 H 0.4038 0.4879 0.7006 0.023 Uiso 1 1 calc R . . . .
C123 C 0.4700(2) 0.44416(19) 0.62998(14) 0.0151(7) Uani 1 1 d . . . . .
C124 C 0.4601(2) 0.4507(2) 0.57720(14) 0.0196(8) Uani 1 1 d . . . . .
H124 H 0.4244 0.4933 0.5634 0.026 Uiso 1 1 calc R . . . .
C125 C 0.5015(2) 0.3961(2) 0.54459(15) 0.0220(8) Uani 1 1 d . . . . .
H125 H 0.4940 0.4016 0.5089 0.029 Uiso 1 1 calc R . . . .
C126 C 0.5539(2) 0.3338(2) 0.56404(15) 0.0222(8) Uani 1 1 d . . . . .
H126 H 0.5831 0.2968 0.5415 0.030 Uiso 1 1 calc R . . . .
C127 C 0.5636(2) 0.3255(2) 0.61694(14) 0.0184(7) Uani 1 1 d . . . . .
H127 H 0.5997 0.2828 0.6303 0.025 Uiso 1 1 calc R . . . .
C128 C 0.5207(2) 0.37944(19) 0.65042(13) 0.0142(7) Uani 1 1 d . . . . .
C129 C 0.4862(2) 0.3242(2) 0.75020(14) 0.0174(7) Uani 1 1 d . . . . .
C130 C 0.5045(2) 0.3239(2) 0.80402(14) 0.0201(8) Uani 1 1 d . . . . .
H13A H 0.5596 0.2977 0.8021 0.030 Uiso 1 1 calc GR . . . .
H13B H 0.4714 0.2991 0.8352 0.030 Uiso 1 1 calc GR . . . .
H13C H 0.4944 0.3748 0.8093 0.030 Uiso 1 1 calc GR . . . .
C131 C 0.5090(3) 0.2450(2) 0.73900(16) 0.0237(8) Uani 1 1 d . . . . .
H13D H 0.4920 0.2449 0.7067 0.036 Uiso 1 1 calc GR . . . .
H13E H 0.4838 0.2149 0.7714 0.036 Uiso 1 1 calc GR . . . .
H13F H 0.5659 0.2246 0.7317 0.036 Uiso 1 1 calc GR . . . .
C132 C 0.3990(2) 0.3588(2) 0.75573(16) 0.0241(8) Uani 1 1 d . . . . .
H13G H 0.3834 0.4070 0.7675 0.036 Uiso 1 1 calc GR . . . .
H13H H 0.3698 0.3267 0.7833 0.036 Uiso 1 1 calc GR . . . .
H13I H 0.3878 0.3650 0.7199 0.036 Uiso 1 1 calc GR . . . .
O17 O 0.74485(18) 0.78042(16) 1.04299(12) 0.0321(7) Uani 1 1 d . . . . .
C133 C 0.7613(3) 0.7569(2) 0.99153(17) 0.0300(9) Uani 1 1 d . . . . .
H11 H 0.8172 0.7303 0.9796 0.040 Uiso 1 1 calc R . . . .
H12 H 0.7485 0.7996 0.9626 0.040 Uiso 1 1 calc R . . . .
C134 C 0.7105(3) 0.7064(2) 1.0013(2) 0.0357(11) Uani 1 1 d . . . . .
H13 H 0.7341 0.6696 0.9758 0.047 Uiso 1 1 calc R . . . .
H18 H 0.6574 0.7345 0.9970 0.047 Uiso 1 1 calc R . . . .
C135 C 0.7087(3) 0.6696(3) 1.0618(2) 0.0482(14) Uani 1 1 d . . . . .
H19 H 0.6548 0.6698 1.0835 0.064 Uiso 1 1 calc R . . . .
H1C H 0.7421 0.6181 1.0635 0.064 Uiso 1 1 calc R . . . .
C136 C 0.7406(3) 0.7168(2) 1.08330(18) 0.0319(10) Uani 1 1 d . . . . .
H1D H 0.7055 0.7307 1.1191 0.042 Uiso 1 1 calc R . . . .
H1E H 0.7931 0.6891 1.0889 0.042 Uiso 1 1 calc R . . . .
O18 O 0.02415(19) 0.74958(18) 0.86290(13) 0.0414(8) Uani 1 1 d . . . . .
C137 C 0.0997(3) 0.7226(3) 0.87397(19) 0.0398(11) Uani 1 1 d . . . . .
H1F H 0.1154 0.6681 0.8812 0.053 Uiso 1 1 calc R . . . .
H13J H 0.0989 0.7410 0.9068 0.053 Uiso 1 1 calc R . . . .
C138 C 0.1562(3) 0.7506(2) 0.82295(19) 0.0350(10) Uani 1 1 d . . . . .
H13K H 0.1605 0.7988 0.8257 0.046 Uiso 1 1 calc R . . . .
H13L H 0.2088 0.7151 0.8171 0.046 Uiso 1 1 calc R . . . .
C139 C 0.1185(3) 0.7575(2) 0.77728(18) 0.0309(9) Uani 1 1 d . . . . .
H13M H 0.1317 0.7097 0.7647 0.041 Uiso 1 1 calc R . . . .
H13N H 0.1340 0.7945 0.7453 0.041 Uiso 1 1 calc R . . . .
C140 C 0.0318(3) 0.7829(2) 0.80641(19) 0.0385(11) Uani 1 1 d . . . . .
H14A H 0.0140 0.8372 0.8033 0.051 Uiso 1 1 calc R . . . .
H14B H 0.0001 0.7671 0.7897 0.051 Uiso 1 1 calc R . . . .
O19 O 0.1870(3) 0.7934(2) 0.62978(16) 0.0650(12) Uani 1 1 d . . . . .
C141 C 0.2197(3) 0.7172(3) 0.6287(2) 0.0505(14) Uani 1 1 d . . . . .
H14C H 0.1778 0.6925 0.6378 0.067 Uiso 1 1 calc R . . . .
H14D H 0.2513 0.6950 0.6561 0.067 Uiso 1 1 calc R . . . .
C142 C 0.2711(3) 0.7083(3) 0.5701(2) 0.0508(14) Uani 1 1 d . . . . .
H14E H 0.3127 0.6611 0.5698 0.068 Uiso 1 1 calc R . . . .
H14F H 0.2400 0.7117 0.5444 0.068 Uiso 1 1 calc R . . . .
C143 C 0.3040(3) 0.7723(3) 0.5564(2) 0.0425(12) Uani 1 1 d . . . . .
H14G H 0.3178 0.7890 0.5159 0.057 Uiso 1 1 calc R . . . .
H14H H 0.3509 0.7600 0.5704 0.057 Uiso 1 1 calc R . . . .
C144 C 0.2358(3) 0.8316(3) 0.5866(2) 0.0527(14) Uani 1 1 d . . . . .
H14I H 0.2563 0.8606 0.6022 0.070 Uiso 1 1 calc R . . . .
H14J H 0.2058 0.8657 0.5604 0.070 Uiso 1 1 calc R . . . .
O20 O 0.5843(2) 0.7896(2) 0.38532(17) 0.0591(10) Uani 1 1 d . . . . .
C145 C 0.5841(3) 0.7642(3) 0.4423(2) 0.0447(12) Uani 1 1 d . . . . .
H14K H 0.5435 0.7379 0.4611 0.059 Uiso 1 1 calc R . . . .
H14L H 0.5739 0.8059 0.4616 0.059 Uiso 1 1 calc R . . . .
C146 C 0.6641(4) 0.7129(3) 0.4421(3) 0.0636(18) Uani 1 1 d . . . . .
H14M H 0.6632 0.6753 0.4759 0.085 Uiso 1 1 calc R . . . .
H14N H 0.7018 0.7401 0.4391 0.085 Uiso 1 1 calc R . . . .
C147 C 0.6841(4) 0.6782(3) 0.3909(4) 0.086(3) Uani 1 1 d . . . . .
H14O H 0.6732 0.6296 0.4008 0.114 Uiso 1 1 calc R . . . .
H14P H 0.7399 0.6718 0.3711 0.114 Uiso 1 1 calc R . . . .
C148 C 0.6316(3) 0.7323(4) 0.3555(3) 0.075(2) Uani 1 1 d . . . . .
H14Q H 0.6636 0.7519 0.3199 0.100 Uiso 1 1 calc R . . . .
H14R H 0.5989 0.7074 0.3474 0.100 Uiso 1 1 calc R . . . .
O21 O 0.3702(3) 0.8285(4) 0.6470(2) 0.1012(19) Uani 1 1 d . . . . .
C149 C 0.3261(4) 0.8200(3) 0.7033(3) 0.0643(17) Uani 1 1 d . . . . .
H14S H 0.3458 0.7695 0.7222 0.086 Uiso 1 1 calc R . . . .
H14T H 0.2704 0.8284 0.7051 0.086 Uiso 1 1 calc R . . . .
C150 C 0.3346(5) 0.8738(3) 0.7298(3) 0.081(2) Uani 1 1 d . . . . .
H15A H 0.2858 0.8922 0.7578 0.108 Uiso 1 1 calc R . . . .
H15B H 0.3779 0.8518 0.7482 0.108 Uiso 1 1 calc R . . . .
C151 C 0.3513(5) 0.9329(4) 0.6853(3) 0.077(2) Uani 1 1 d . . . . .
H15C H 0.3800 0.9605 0.6948 0.102 Uiso 1 1 calc R . . . .
H15D H 0.3026 0.9675 0.6769 0.102 Uiso 1 1 calc R . . . .
C152 C 0.4001(5) 0.8940(5) 0.6381(4) 0.120(4) Uani 1 1 d . . . . .
H15E H 0.4560 0.8784 0.6382 0.160 Uiso 1 1 calc R . . . .
H15F H 0.3939 0.9258 0.6025 0.160 Uiso 1 1 calc R . . . .
O22 O 0.3758(3) -0.0129(2) 0.80185(18) 0.0700(12) Uani 1 1 d . . . . .
C153 C 0.3254(4) 0.0605(3) 0.7950(2) 0.0593(16) Uani 1 1 d . . . . .
H15G H 0.2909 0.0736 0.8312 0.079 Uiso 0.485(19) 1 calc R . P A 1
H15H H 0.2927 0.0653 0.7701 0.079 Uiso 0.485(19) 1 calc R . P A 1
H15O H 0.2740 0.0640 0.8222 0.079 Uiso 0.515(19) 1 calc R . P A 2
H15P H 0.3173 0.0748 0.7572 0.079 Uiso 0.515(19) 1 calc R . P A 2
C154 C 0.3814(13) 0.1105(10) 0.7693(11) 0.084(5) Uani 0.485(19) 1 d . U P A 1
H15I H 0.3721 0.1384 0.7332 0.111 Uiso 0.485(19) 1 calc R . P A 1
H15J H 0.3708 0.1463 0.7941 0.111 Uiso 0.485(19) 1 calc R . P A 1
C155 C 0.4564(12) 0.0693(9) 0.7620(10) 0.082(5) Uani 0.485(19) 1 d . U P A 1
H15K H 0.4840 0.0852 0.7820 0.109 Uiso 0.485(19) 1 calc R . P A 1
H15L H 0.4840 0.0738 0.7222 0.109 Uiso 0.485(19) 1 calc R . P A 1
C15A C 0.3654(11) 0.1090(8) 0.8045(9) 0.067(4) Uani 0.515(19) 1 d . U P A 2
H15Q H 0.3632 0.1540 0.7763 0.088 Uiso 0.515(19) 1 calc R . P A 2
H15R H 0.3421 0.1233 0.8418 0.088 Uiso 0.515(19) 1 calc R . P A 2
C15B C 0.4468(11) 0.0612(9) 0.7990(11) 0.080(4) Uani 0.515(19) 1 d . U P A 2
H15S H 0.4831 0.0858 0.7697 0.106 Uiso 0.515(19) 1 calc R . P A 2
H15T H 0.4613 0.0528 0.8343 0.106 Uiso 0.515(19) 1 calc R . P A 2
C156 C 0.4533(5) -0.0093(4) 0.7850(3) 0.093(3) Uani 1 1 d . . . . .
H15M H 0.4839 -0.0411 0.7564 0.123 Uiso 0.485(19) 1 calc R . P A 1
H15N H 0.4768 -0.0278 0.8170 0.123 Uiso 0.485(19) 1 calc R . P A 1
H15U H 0.4751 -0.0101 0.7448 0.123 Uiso 0.515(19) 1 calc R . P A 2
H15V H 0.4866 -0.0507 0.8054 0.123 Uiso 0.515(19) 1 calc R . P A 2

loop_
_atom_site_aniso_label
_atom_site_aniso_U_11
_atom_site_aniso_U_22
_atom_site_aniso_U_33
_atom_site_aniso_U_23
_atom_site_aniso_U_13
_atom_site_aniso_U_12
Ce1 0.01215(10) 0.01295(9) 0.01091(9) -0.00382(7) -0.00182(7) -0.00366(7)
K1 0.0141(4) 0.0146(3) 0.0128(3) -0.0024(3) -0.0030(3) -0.0046(3)
O1 0.0194(13) 0.0189(12) 0.0121(11) -0.0098(9) 0.0011(10) -0.0059(10)
O2 0.0166(13) 0.0127(11) 0.0191(12) -0.0057(9) -0.0073(10) 0.0003(10)
O3 0.0147(13) 0.0165(12) 0.0117(11) -0.0045(9) 0.0008(10) -0.0030(10)
O4 0.0130(12) 0.0159(12) 0.0126(11) -0.0043(9) -0.0009(10) -0.0038(10)
N1 0.0162(15) 0.0156(14) 0.0128(14) -0.0081(11) -0.0018(12) -0.0025(12)
N2 0.0154(15) 0.0121(13) 0.0176(14) -0.0048(11) -0.0043(12) -0.0023(12)
N3 0.0136(15) 0.0163(14) 0.0102(13) -0.0046(11) 0.0001(11) -0.0054(12)
N4 0.0114(14) 0.0158(14) 0.0146(14) -0.0047(11) -0.0005(11) -0.0047(12)
C1 0.0149(18) 0.0182(17) 0.0167(17) -0.0087(13) -0.0019(14) -0.0042(14)
C2 0.0174(18) 0.0160(17) 0.0185(17) -0.0081(13) -0.0055(14) -0.0052(14)
C3 0.022(2) 0.0190(18) 0.0216(18) -0.0066(14) -0.0075(16) -0.0027(15)
C4 0.031(2) 0.0143(17) 0.0254(19) -0.0059(14) -0.0103(17) -0.0048(16)
C5 0.025(2) 0.0207(18) 0.0168(17) 0.0007(14) -0.0051(15) -0.0106(16)
C6 0.022(2) 0.0185(17) 0.0182(17) -0.0069(14) -0.0028(15) -0.0077(15)
C7 0.0192(19) 0.0145(16) 0.0177(17) -0.0062(13) -0.0095(15) -0.0035(14)
C8 0.0157(18) 0.0169(17) 0.0190(17) -0.0053(13) -0.0061(14) -0.0031(14)
C9 0.020(2) 0.0202(19) 0.029(2) 0.0018(15) -0.0081(17) -0.0045(16)
C10 0.021(2) 0.0224(19) 0.028(2) 0.0012(15) -0.0085(16) -0.0093(16)
C11 0.029(2) 0.034(2) 0.022(2) -0.0115(17) -0.0108(17) -0.0004(18)
C12 0.0137(18) 0.0156(16) 0.0201(17) -0.0040(13) -0.0013(14) -0.0038(14)
C13 0.0180(19) 0.0127(16) 0.0196(17) -0.0018(13) -0.0056(15) 0.0002(14)
C14 0.0172(19) 0.0244(19) 0.0226(19) -0.0054(15) -0.0019(15) -0.0033(16)
C15 0.016(2) 0.029(2) 0.034(2) 0.0009(17) -0.0040(17) -0.0073(17)
C16 0.018(2) 0.025(2) 0.035(2) -0.0014(17) -0.0098(17) -0.0092(16)
C17 0.021(2) 0.0173(17) 0.028(2) -0.0048(15) -0.0085(16) -0.0043(15)
C18 0.0159(18) 0.0098(15) 0.0247(18) 0.0002(13) -0.0095(15) -0.0025(14)
C19 0.021(2) 0.0157(17) 0.0192(18) -0.0018(14) -0.0070(15) -0.0057(15)
C20 0.022(2) 0.028(2) 0.0190(18) -0.0027(15) -0.0061(16) -0.0086(17)
C21 0.030(2) 0.0230(19) 0.025(2) 0.0002(15) -0.0126(17) -0.0086(17)
C22 0.030(2) 0.0139(17) 0.0217(19) -0.0013(14) -0.0061(17) -0.0044(16)
C23 0.0183(19) 0.0179(17) 0.0143(16) -0.0078(13) -0.0001(14) -0.0050(15)
C24 0.0136(17) 0.0167(16) 0.0131(16) -0.0036(13) -0.0014(13) -0.0057(14)
C25 0.027(2) 0.0223(18) 0.0147(17) -0.0078(14) -0.0035(15) -0.0094(16)
C26 0.025(2) 0.029(2) 0.0135(17) -0.0035(14) -0.0066(15) -0.0127(17)
C27 0.0181(19) 0.0209(18) 0.0169(17) -0.0017(14) -0.0047(15) -0.0058(15)
C28 0.0194(19) 0.0166(17) 0.0116(16) -0.0011(13) -0.0013(14) -0.0073(14)
C29 0.0159(18) 0.0163(16) 0.0115(15) -0.0031(13) -0.0003(13) -0.0088(14)
C30 0.0175(18) 0.0138(16) 0.0159(16) -0.0025(13) -0.0043(14) -0.0077(14)
C31 0.028(2) 0.0202(18) 0.0206(18) -0.0020(14) -0.0094(16) -0.0092(16)
C32 0.024(2) 0.0170(17) 0.0169(17) -0.0024(13) -0.0062(15) -0.0086(15)
C33 0.019(2) 0.0241(19) 0.0232(19) -0.0075(15) -0.0011(16) -0.0123(16)
Ce2 0.01172(10) 0.01146(9) 0.01035(9) -0.00156(7) -0.00273(7) -0.00365(7)
K2 0.0139(4) 0.0140(3) 0.0133(3) -0.0028(3) -0.0030(3) -0.0047(3)
O5 0.0177(13) 0.0163(12) 0.0100(11) 0.0008(9) -0.0048(10) -0.0040(10)
O6 0.0203(14) 0.0153(12) 0.0148(12) 0.0028(9) -0.0057(10) -0.0084(10)
O7 0.0161(13) 0.0160(12) 0.0143(12) -0.0030(9) 0.0002(10) -0.0078(10)
O8 0.0151(13) 0.0132(11) 0.0143(11) -0.0030(9) -0.0026(10) -0.0047(10)
N5 0.0144(15) 0.0136(13) 0.0113(13) 0.0014(10) -0.0044(11) -0.0052(11)
N6 0.0150(15) 0.0115(13) 0.0118(13) -0.0008(10) -0.0011(11) -0.0076(11)
N7 0.0125(15) 0.0152(14) 0.0105(13) -0.0015(11) 0.0002(11) -0.0058(12)
N8 0.0114(15) 0.0119(13) 0.0167(14) -0.0037(11) -0.0025(12) -0.0020(11)
C34 0.0158(18) 0.0163(16) 0.0148(16) 0.0012(13) -0.0068(14) -0.0063(14)
C35 0.0144(18) 0.0139(16) 0.0168(16) -0.0007(13) -0.0087(14) -0.0022(13)
C36 0.0188(19) 0.0155(17) 0.0256(19) 0.0043(14) -0.0114(16) -0.0055(15)
C37 0.026(2) 0.0090(16) 0.040(2) -0.0036(15) -0.0195(18) -0.0019(15)
C38 0.0177(19) 0.0196(18) 0.029(2) -0.0096(15) -0.0121(16) 0.0029(15)
C39 0.0164(18) 0.0182(17) 0.0186(17) -0.0043(14) -0.0076(15) 0.0002(14)
C40 0.0145(18) 0.0142(16) 0.0156(16) -0.0041(13) -0.0083(14) -0.0001(13)
C41 0.0131(17) 0.0128(16) 0.0180(17) -0.0038(13) -0.0048(14) -0.0020(13)
C42 0.0153(18) 0.0153(17) 0.0256(19) -0.0055(14) -0.0055(15) -0.0048(14)
C43 0.0158(18) 0.0188(17) 0.0212(18) -0.0027(14) -0.0071(15) -0.0034(15)
C44 0.0169(19) 0.0206(18) 0.0194(17) -0.0044(14) -0.0065(15) -0.0053(15)
C45 0.0170(18) 0.0119(15) 0.0142(16) -0.0014(12) -0.0052(14) -0.0048(13)
C46 0.0151(17) 0.0108(15) 0.0164(16) -0.0031(12) -0.0033(14) -0.0058(13)
C47 0.0207(19) 0.0139(16) 0.0178(17) -0.0039(13) -0.0013(15) -0.0068(14)
C48 0.0151(18) 0.0118(16) 0.0253(19) -0.0036(14) -0.0013(15) -0.0034(14)
C49 0.0148(18) 0.0181(17) 0.0213(18) -0.0022(14) -0.0069(15) -0.0043(14)
C50 0.0179(19) 0.0178(17) 0.0202(17) -0.0051(14) -0.0078(15) -0.0050(15)
C51 0.0118(17) 0.0129(15) 0.0177(16) -0.0028(13) -0.0013(14) -0.0074(13)
C52 0.0183(19) 0.0177(17) 0.0147(16) -0.0061(13) -0.0008(14) -0.0059(14)
C53 0.0152(18) 0.0248(19) 0.0177(17) -0.0062(14) -0.0029(14) -0.0056(15)
C54 0.022(2) 0.028(2) 0.0223(19) -0.0109(15) -0.0064(16) -0.0076(16)
C55 0.027(2) 0.0162(17) 0.0211(18) -0.0073(14) -0.0005(16) -0.0054(16)
C56 0.0149(18) 0.0149(16) 0.0125(16) -0.0011(12) -0.0017(13) -0.0063(14)
C57 0.0117(17) 0.0173(16) 0.0142(16) -0.0045(13) -0.0024(13) -0.0039(14)
C58 0.0209(19) 0.0205(17) 0.0118(16) -0.0050(13) -0.0054(14) -0.0011(15)
C59 0.0194(19) 0.0230(18) 0.0156(17) -0.0062(14) -0.0076(15) -0.0011(15)
C60 0.0154(19) 0.0214(18) 0.0266(19) -0.0119(15) -0.0082(15) -0.0032(15)
C61 0.0129(17) 0.0138(16) 0.0179(17) -0.0059(13) -0.0002(14) -0.0038(14)
C62 0.0098(17) 0.0181(16) 0.0109(15) -0.0052(13) -0.0001(13) -0.0025(14)
C63 0.0131(17) 0.0135(16) 0.0157(16) -0.0039(13) -0.0048(14) -0.0012(13)
C64 0.024(2) 0.0212(18) 0.0217(19) -0.0079(15) -0.0101(16) 0.0000(16)
C65 0.0197(19) 0.0132(16) 0.0227(18) -0.0016(14) -0.0079(15) -0.0024(14)
C66 0.0125(18) 0.0185(17) 0.0245(19) -0.0029(14) -0.0062(15) -0.0028(14)
Ce3 0.01190(10) 0.01206(9) 0.01023(8) -0.00281(7) -0.00261(7) -0.00491(7)
K3 0.0141(4) 0.0140(3) 0.0126(3) -0.0024(3) -0.0037(3) -0.0045(3)
O9 0.0130(12) 0.0176(12) 0.0147(11) -0.0066(9) -0.0054(10) -0.0043(10)
O10 0.0213(14) 0.0166(12) 0.0155(12) -0.0032(9) -0.0030(10) -0.0111(11)
O11 0.0125(12) 0.0168(12) 0.0151(11) -0.0027(9) -0.0048(10) -0.0080(10)
O12 0.0141(12) 0.0139(11) 0.0133(11) -0.0043(9) -0.0035(10) -0.0051(10)
N9 0.0146(15) 0.0115(13) 0.0143(14) -0.0051(11) -0.0029(12) -0.0059(11)
N10 0.0162(15) 0.0146(14) 0.0126(13) -0.0013(11) -0.0018(12) -0.0071(12)
N11 0.0115(14) 0.0168(14) 0.0145(14) -0.0070(11) -0.0024(12) -0.0059(12)
N12 0.0143(15) 0.0162(14) 0.0139(14) -0.0047(11) -0.0017(12) -0.0070(12)
C67 0.0171(18) 0.0179(17) 0.0155(16) -0.0075(13) -0.0015(14) -0.0084(14)
C68 0.0194(19) 0.0150(16) 0.0099(15) -0.0035(12) -0.0027(14) -0.0055(14)
C69 0.027(2) 0.0174(18) 0.0230(19) -0.0048(14) -0.0011(16) -0.0107(16)
C70 0.031(2) 0.0118(17) 0.029(2) -0.0026(15) -0.0059(18) -0.0009(16)
C71 0.026(2) 0.0199(18) 0.0239(19) -0.0040(15) -0.0087(17) 0.0031(16)
C72 0.0202(19) 0.0167(17) 0.0186(17) -0.0046(14) -0.0054(15) -0.0036(15)
C73 0.0175(18) 0.0121(15) 0.0134(16) -0.0049(12) -0.0006(14) -0.0057(14)
C74 0.0131(17) 0.0118(15) 0.0162(16) -0.0036(12) -0.0034(14) -0.0034(13)
C75 0.0202(19) 0.0143(16) 0.0163(17) -0.0041(13) -0.0043(15) -0.0042(14)
C76 0.0153(18) 0.0193(17) 0.0161(17) -0.0048(13) -0.0007(14) -0.0062(15)
C77 0.019(2) 0.0213(18) 0.0136(17) -0.0040(13) -0.0052(15) -0.0061(15)
C78 0.0182(19) 0.0165(17) 0.0188(17) -0.0020(13) -0.0027(15) -0.0112(14)
C79 0.0200(19) 0.0183(17) 0.0163(17) -0.0014(13) -0.0044(15) -0.0099(15)
C80 0.026(2) 0.032(2) 0.0208(19) -0.0037(16) -0.0036(16) -0.0166(18)
C81 0.022(2) 0.035(2) 0.027(2) -0.0062(17) 0.0017(17) -0.0135(18)
C82 0.023(2) 0.026(2) 0.0169(18) -0.0032(15) 0.0007(16) -0.0084(16)
C83 0.024(2) 0.0238(19) 0.0135(17) -0.0029(14) -0.0006(15) -0.0100(16)
C84 0.0172(18) 0.0169(17) 0.0147(16) 0.0022(13) -0.0025(14) -0.0086(14)
C85 0.0204(19) 0.0192(17) 0.0157(17) -0.0005(13) -0.0035(15) -0.0081(15)
C86 0.020(2) 0.027(2) 0.0196(18) 0.0007(15) -0.0047(16) -0.0075(16)
C87 0.022(2) 0.033(2) 0.0139(17) 0.0028(15) -0.0058(15) -0.0101(17)
C88 0.035(3) 0.0198(19) 0.029(2) 0.0036(16) -0.0106(19) -0.0087(18)
C89 0.0144(18) 0.0226(18) 0.0202(18) -0.0115(14) -0.0041(15) -0.0063(15)
C90 0.0120(17) 0.0179(17) 0.0167(17) -0.0047(13) -0.0041(14) -0.0020(14)
C91 0.0176(19) 0.0226(18) 0.0229(18) -0.0121(15) -0.0096(15) -0.0006(15)
C92 0.018(2) 0.029(2) 0.0174(18) -0.0104(15) -0.0103(15) 0.0035(16)
C93 0.019(2) 0.0244(19) 0.0157(17) 0.0000(14) -0.0073(15) -0.0013(16)
C94 0.0143(18) 0.0157(17) 0.0174(17) -0.0028(13) -0.0034(14) -0.0017(14)
C95 0.0078(16) 0.0205(17) 0.0161(16) -0.0081(13) -0.0036(13) -0.0026(13)
C96 0.0130(18) 0.0202(17) 0.0148(16) -0.0050(13) -0.0021(14) -0.0049(14)
C97 0.0187(19) 0.0220(18) 0.0199(18) -0.0070(14) -0.0042(15) -0.0044(15)
C98 0.025(2) 0.0221(19) 0.0212(19) -0.0062(15) -0.0063(16) 0.0004(16)
C99 0.0159(19) 0.029(2) 0.027(2) -0.0152(16) -0.0019(16) -0.0044(16)
Ce4 0.01075(9) 0.01342(9) 0.00968(8) -0.00235(7) -0.00321(7) -0.00289(7)
K4 0.0145(4) 0.0147(3) 0.0122(3) -0.0032(3) -0.0030(3) -0.0044(3)
O13 0.0148(13) 0.0212(12) 0.0108(11) 0.0000(9) -0.0065(10) -0.0048(10)
O14 0.0162(13) 0.0182(12) 0.0135(12) -0.0045(9) -0.0036(10) 0.0004(10)
O15 0.0078(12) 0.0168(12) 0.0189(12) -0.0029(9) -0.0053(10) -0.0022(10)
O16 0.0128(12) 0.0156(11) 0.0137(11) -0.0026(9) -0.0052(10) -0.0021(10)
N13 0.0147(15) 0.0139(13) 0.0088(13) 0.0000(10) -0.0072(11) -0.0028(11)
N14 0.0086(14) 0.0230(15) 0.0120(13) -0.0037(11) 0.0006(11) -0.0049(12)
N15 0.0097(14) 0.0204(15) 0.0124(13) -0.0007(11) -0.0043(11) -0.0052(12)
N16 0.0132(15) 0.0161(14) 0.0133(14) -0.0027(11) -0.0034(12) -0.0032(12)
C100 0.0138(18) 0.0208(17) 0.0127(16) -0.0002(13) -0.0067(14) -0.0011(14)
C101 0.0198(19) 0.0157(16) 0.0117(16) -0.0017(13) -0.0020(14) -0.0054(14)
C102 0.024(2) 0.0192(18) 0.0225(19) -0.0005(15) -0.0036(16) -0.0019(16)
C103 0.032(2) 0.0151(18) 0.036(2) -0.0025(16) -0.0026(19) -0.0071(17)
C104 0.026(2) 0.0204(19) 0.037(2) -0.0073(16) -0.0018(18) -0.0120(17)
C105 0.0188(19) 0.0236(19) 0.0172(17) -0.0040(14) -0.0028(15) -0.0092(15)
C106 0.0213(19) 0.0164(16) 0.0122(16) -0.0016(13) -0.0038(14) -0.0088(15)
C107 0.0149(18) 0.0158(16) 0.0120(15) -0.0019(12) -0.0044(14) -0.0037(14)
C108 0.0166(18) 0.0155(16) 0.0145(16) -0.0032(13) -0.0023(14) -0.0029(14)
C109 0.0167(19) 0.0212(18) 0.0144(17) -0.0027(14) -0.0002(14) -0.0068(15)
C110 0.0164(19) 0.0247(19) 0.0134(17) -0.0051(14) -0.0029(15) -0.0038(15)
C111 0.0146(18) 0.0205(18) 0.0174(17) -0.0053(14) -0.0068(14) -0.0009(14)
C112 0.0133(18) 0.0189(17) 0.0193(17) -0.0102(14) -0.0027(14) -0.0020(14)
C113 0.019(2) 0.026(2) 0.0252(19) -0.0121(16) -0.0057(16) -0.0021(16)
C114 0.019(2) 0.031(2) 0.028(2) -0.0153(17) 0.0043(16) -0.0105(17)
C115 0.023(2) 0.0226(19) 0.0201(18) -0.0086(15) 0.0037(16) -0.0113(16)
C116 0.0178(19) 0.0197(18) 0.0161(17) -0.0064(14) 0.0008(14) -0.0061(15)
C117 0.0139(18) 0.0154(16) 0.0182(17) -0.0086(13) -0.0021(14) -0.0038(14)
C118 0.0158(18) 0.0198(17) 0.0183(17) -0.0092(14) -0.0015(14) -0.0051(15)
C119 0.018(2) 0.032(2) 0.0208(18) -0.0129(16) -0.0006(15) -0.0110(16)
C120 0.020(2) 0.032(2) 0.0204(18) -0.0139(16) -0.0025(16) -0.0085(16)
C121 0.025(2) 0.0223(19) 0.030(2) -0.0108(16) -0.0067(17) -0.0075(16)
C122 0.0137(18) 0.0189(17) 0.0197(18) -0.0044(14) -0.0049(15) -0.0046(14)
C123 0.0134(17) 0.0193(17) 0.0138(16) -0.0018(13) -0.0029(14) -0.0072(14)
C124 0.0187(19) 0.0258(19) 0.0168(17) 0.0004(14) -0.0087(15) -0.0081(16)
C125 0.026(2) 0.031(2) 0.0160(17) -0.0035(15) -0.0100(16) -0.0127(17)
C126 0.027(2) 0.027(2) 0.0161(17) -0.0094(15) 0.0000(16) -0.0135(17)
C127 0.0160(19) 0.0217(18) 0.0179(17) -0.0030(14) -0.0038(15) -0.0062(15)
C128 0.0130(17) 0.0206(17) 0.0121(15) -0.0010(13) -0.0033(13) -0.0097(14)
C129 0.0165(19) 0.0217(18) 0.0168(17) -0.0003(14) -0.0046(15) -0.0103(15)
C130 0.023(2) 0.0280(19) 0.0119(16) -0.0009(14) -0.0053(15) -0.0112(16)
C131 0.034(2) 0.0215(19) 0.0207(18) -0.0023(15) -0.0096(17) -0.0128(17)
C132 0.017(2) 0.033(2) 0.0209(19) 0.0013(16) -0.0023(16) -0.0113(17)
O17 0.0343(18) 0.0312(16) 0.0348(16) -0.0082(13) -0.0089(14) -0.0120(14)
C133 0.030(2) 0.032(2) 0.030(2) -0.0099(17) -0.0112(19) -0.0035(19)
C134 0.027(2) 0.032(2) 0.054(3) -0.024(2) -0.014(2) -0.0005(19)
C135 0.040(3) 0.032(2) 0.062(3) -0.015(2) 0.016(3) -0.019(2)
C136 0.023(2) 0.032(2) 0.030(2) -0.0042(18) -0.0057(18) 0.0040(18)
O18 0.0310(18) 0.049(2) 0.0408(18) 0.0015(15) -0.0039(15) -0.0180(15)
C137 0.041(3) 0.045(3) 0.034(2) -0.002(2) -0.014(2) -0.011(2)
C138 0.033(3) 0.029(2) 0.045(3) -0.0039(19) -0.014(2) -0.0081(19)
C139 0.034(2) 0.030(2) 0.035(2) -0.0052(18) -0.0084(19) -0.0172(19)
C140 0.046(3) 0.027(2) 0.045(3) 0.0083(19) -0.017(2) -0.018(2)
O19 0.068(3) 0.058(2) 0.045(2) -0.0013(18) 0.000(2) -0.004(2)
C141 0.047(3) 0.047(3) 0.050(3) 0.012(2) -0.018(3) -0.011(3)
C142 0.051(3) 0.057(3) 0.054(3) -0.008(3) -0.021(3) -0.021(3)
C143 0.031(3) 0.046(3) 0.045(3) -0.005(2) -0.009(2) -0.006(2)
C144 0.054(4) 0.057(3) 0.036(3) -0.010(2) -0.008(2) -0.003(3)
O20 0.057(3) 0.058(2) 0.065(3) -0.009(2) -0.014(2) -0.021(2)
C145 0.050(3) 0.047(3) 0.044(3) -0.005(2) -0.008(2) -0.028(3)
C146 0.056(4) 0.044(3) 0.086(5) 0.020(3) -0.024(3) -0.025(3)
C147 0.045(4) 0.045(3) 0.139(7) -0.012(4) 0.024(4) -0.023(3)
C148 0.029(3) 0.138(6) 0.088(5) -0.088(5) -0.010(3) -0.013(4)
O21 0.066(3) 0.149(5) 0.097(4) -0.081(4) -0.011(3) -0.005(3)
C149 0.072(4) 0.057(4) 0.065(4) -0.022(3) -0.030(3) 0.003(3)
C150 0.133(7) 0.048(4) 0.062(4) -0.010(3) -0.048(4) -0.002(4)
C151 0.094(6) 0.061(4) 0.072(4) -0.004(3) -0.034(4) -0.009(4)
C152 0.087(7) 0.112(7) 0.102(7) -0.016(6) 0.026(5) 0.002(6)
O22 0.087(3) 0.043(2) 0.075(3) 0.008(2) -0.018(3) -0.026(2)
C153 0.085(5) 0.046(3) 0.053(3) 0.015(3) -0.038(3) -0.023(3)
C154 0.083(9) 0.058(7) 0.121(12) 0.008(10) -0.060(11) -0.018(6)
C155 0.092(9) 0.050(7) 0.114(11) -0.001(9) -0.031(11) -0.036(6)
C15A 0.072(8) 0.045(6) 0.103(11) -0.020(7) -0.045(10) -0.013(6)
C15B 0.080(8) 0.054(7) 0.136(12) -0.013(9) -0.062(10) -0.026(6)
C156 0.084(6) 0.059(4) 0.097(6) 0.012(4) 0.004(5) -0.014(4)

loop_
_atom_type_symbol
_atom_type_description
_atom_type_scat_dispersion_real
_atom_type_scat_dispersion_imag
_atom_type_scat_source
C C 0.0033 0.0016 'International Tables Vol C Tables 4.2.6.8 and 6.1.1.4'
H H 0.0000 0.0000 'International Tables Vol C Tables 4.2.6.8 and 6.1.1.4'
N N 0.0061 0.0033 'International Tables Vol C Tables 4.2.6.8 and 6.1.1.4'
O O 0.0106 0.0060 'International Tables Vol C Tables 4.2.6.8 and 6.1.1.4'
K K 0.2009 0.2494 'International Tables Vol C Tables 4.2.6.8 and 6.1.1.4'
Ce Ce -0.2486 2.6331 'International Tables Vol C Tables 4.2.6.8 and 6.1.1.4'

loop_
_geom_angle_atom_site_label_1
_geom_angle_atom_site_label_2
_geom_angle_atom_site_label_3
_geom_angle
_geom_angle_site_symmetry_1
_geom_angle_site_symmetry_3
_geom_angle_publ_flag
O1 Ce1 K1 46.29(6) . . ?
O1 Ce1 N1 31.58(8) . . ?
O1 Ce1 N2 109.84(9) . . ?
O1 Ce1 N3 132.52(9) . . ?
O1 Ce1 K2 97.09(6) . . ?
O1 Ce1 K4 104.88(6) . . ?
O2 Ce1 K1 107.77(6) . . ?
O2 Ce1 O1 121.55(9) . . ?
O2 Ce1 N1 134.45(8) . . ?
O2 Ce1 N2 32.55(8) . . ?
O2 Ce1 N3 105.36(9) . . ?
O2 Ce1 K2 47.73(6) . . ?
O2 Ce1 K4 96.44(6) . . ?
O3 Ce1 K1 95.78(6) . . ?
O3 Ce1 O1 118.17(9) . . ?
O3 Ce1 O2 115.36(9) . . ?
O3 Ce1 N1 109.37(9) . . ?
O3 Ce1 N2 131.38(9) . . ?
O3 Ce1 N3 32.36(8) . . ?
O3 Ce1 K2 103.93(6) . . ?
O3 Ce1 K4 45.05(6) . . ?
O4 Ce1 K1 36.34(7) . . ?
O4 Ce1 O1 82.02(9) . . ?
O4 Ce1 O2 83.39(9) . . ?
O4 Ce1 O3 82.37(9) . . ?
O4 Ce1 N1 111.27(10) . . ?
O4 Ce1 N2 112.44(9) . . ?
O4 Ce1 N3 112.18(9) . . ?
O4 Ce1 K2 36.30(7) . . ?
O4 Ce1 K4 37.72(7) . . ?
N1 Ce1 K1 74.97(6) . . ?
N1 Ce1 K2 127.95(6) . . ?
N1 Ce1 K4 121.94(6) . . ?
N2 Ce1 K1 124.09(6) . . ?
N2 Ce1 N1 107.26(9) . . ?
N2 Ce1 K2 76.29(6) . . ?
N2 Ce1 K4 128.50(6) . . ?
N3 Ce1 K1 127.40(6) . . ?
N3 Ce1 N1 107.68(8) . . ?
N3 Ce1 N2 105.66(9) . . ?
N3 Ce1 K2 121.52(6) . . ?
N3 Ce1 K4 74.62(6) . . ?
K2 Ce1 K1 62.719(16) . . ?
K4 Ce1 K1 62.144(16) . . ?
K4 Ce1 K2 62.521(15) . . ?
Ce1 K1 K2 58.627(16) . . ?
Ce1 K1 K3 108.19(2) . . ?
Ce1 K1 K4 58.757(16) . . ?
O1 K1 Ce1 35.25(5) . . ?
O1 K1 Ce2 116.35(5) . . ?
O1 K1 K2 84.98(5) . . ?
O1 K1 K3 142.50(6) . . ?
O1 K1 Ce4 129.23(5) . . ?
O1 K1 K4 91.38(5) . . ?
O1 K1 O15 112.44(7) . . ?
O4 K1 Ce1 24.90(5) . . ?
O4 K1 O1 59.75(7) . . ?
O4 K1 Ce2 97.84(5) . . ?
O4 K1 K2 39.62(5) . . ?
O4 K1 O6 127.02(7) . . ?
O4 K1 O8 78.43(7) . . ?
O4 K1 K3 83.30(5) . . ?
O4 K1 Ce4 99.98(5) . . ?
O4 K1 K4 40.95(5) . . ?
O4 K1 O15 121.29(7) . . ?
O4 K1 O16 80.55(7) . . ?
Ce2 K1 Ce1 111.096(19) . . ?
Ce2 K1 K2 58.543(15) . . ?
Ce2 K1 K3 58.956(15) . . ?
Ce2 K1 Ce4 112.060(19) . . ?
Ce2 K1 K4 107.93(2) . . ?
O6 K1 Ce1 128.10(6) . . ?
O6 K1 O1 110.34(7) . . ?
O6 K1 Ce2 35.53(5) . . ?
O6 K1 K2 91.15(5) . . ?
O6 K1 K3 85.83(5) . . ?
O6 K1 Ce4 117.76(5) . . ?
O6 K1 K4 142.76(6) . . ?
O6 K1 O15 110.61(7) . . ?
O8 K1 Ce1 98.11(6) . . ?
O8 K1 O1 118.47(8) . . ?
O8 K1 Ce2 25.77(5) . . ?
O8 K1 K2 39.67(5) . . ?
O8 K1 O6 61.05(7) . . ?
O8 K1 K3 40.00(5) . . ?
O8 K1 Ce4 98.87(5) . . ?
O8 K1 K4 82.17(5) . . ?
O8 K1 O15 127.94(7) . . ?
O8 K1 O16 79.28(7) . . ?
K3 K1 K2 60.333(18) . . ?
Ce4 K1 Ce1 111.892(18) . . ?
Ce4 K1 K2 108.54(2) . . ?
Ce4 K1 K3 59.029(15) . . ?
Ce4 K1 K4 59.247(16) . . ?
K4 K1 K2 60.018(18) . . ?
K4 K1 K3 60.211(17) . . ?
O15 K1 Ce1 118.46(5) . . ?
O15 K1 Ce2 128.28(5) . . ?
O15 K1 K2 143.35(5) . . ?
O15 K1 K3 91.22(5) . . ?
O15 K1 Ce4 35.39(5) . . ?
O15 K1 K4 86.60(5) . . ?
O16 K1 Ce1 99.07(6) . . ?
O16 K1 O1 128.63(7) . . ?
O16 K1 Ce2 99.04(5) . . ?
O16 K1 K2 83.28(6) . . ?
O16 K1 O6 119.71(8) . . ?
O16 K1 K3 40.30(5) . . ?
O16 K1 Ce4 25.26(5) . . ?
O16 K1 K4 40.56(5) . . ?
O16 K1 O15 60.48(7) . . ?
Ce1 O1 K1 98.46(8) . . ?
N1 O1 Ce1 92.46(17) . . ?
N1 O1 K1 148.60(19) . . ?
Ce1 O2 K2 97.02(8) . . ?
N2 O2 Ce1 89.63(16) . . ?
N2 O2 K2 145.40(18) . . ?
Ce1 O3 K4 99.92(8) . . ?
N3 O3 Ce1 89.71(15) . . ?
N3 O3 K4 149.71(19) . . ?
Ce1 O4 K1 118.76(11) . . ?
Ce1 O4 K2 118.81(11) . . ?
Ce1 O4 K4 116.80(10) . . ?
K1 O4 K4 98.61(8) . . ?
K2 O4 K1 100.72(8) . . ?
K2 O4 K4 99.38(8) . . ?
O1 N1 Ce1 55.96(14) . . ?
O1 N1 C7 107.4(2) . . ?
O1 N1 C8 108.2(2) . . ?
C7 N1 Ce1 111.9(2) . . ?
C7 N1 C8 115.4(3) . . ?
C8 N1 Ce1 132.7(2) . . ?
O2 N2 Ce1 57.82(13) . . ?
O2 N2 C18 107.6(3) . . ?
O2 N2 C19 108.0(2) . . ?
C18 N2 Ce1 115.6(2) . . ?
C18 N2 C19 115.2(3) . . ?
C19 N2 Ce1 129.1(2) . . ?
O3 N3 Ce1 57.93(13) . . ?
O3 N3 C29 107.5(3) . . ?
O3 N3 C30 108.4(2) . . ?
C29 N3 Ce1 113.0(2) . . ?
C29 N3 C30 115.9(3) . . ?
C30 N3 Ce1 131.0(2) . . ?
C1 N4 C12 108.0(3) . . ?
C1 N4 C23 108.3(3) . . ?
C12 N4 C23 108.1(3) . . ?
N4 C1 C2 113.4(3) . . ?
C3 C2 C1 120.2(3) . . ?
C7 C2 C1 121.7(3) . . ?
C7 C2 C3 118.0(3) . . ?
C4 C3 C2 122.0(4) . . ?
C3 C4 C5 119.0(3) . . ?
C6 C5 C4 119.7(3) . . ?
C5 C6 C7 121.2(3) . . ?
C2 C7 N1 118.6(3) . . ?
C6 C7 N1 121.2(3) . . ?
C6 C7 C2 120.0(3) . . ?
N1 C8 C9 106.3(3) . . ?
N1 C8 C10 112.2(3) . . ?
N1 C8 C11 109.5(3) . . ?
C9 C8 C11 109.1(3) . . ?
C10 C8 C9 110.1(3) . . ?
C10 C8 C11 109.5(3) . . ?
N4 C12 C13 114.5(3) . . ?
C14 C13 C12 119.7(3) . . ?
C14 C13 C18 118.2(3) . . ?
C18 C13 C12 122.1(3) . . ?
C15 C14 C13 122.0(4) . . ?
C14 C15 C16 119.1(4) . . ?
C17 C16 C15 119.8(4) . . ?
C16 C17 C18 120.9(4) . . ?
C13 C18 N2 119.1(3) . . ?
C17 C18 N2 121.0(3) . . ?
C17 C18 C13 119.8(3) . . ?
N2 C19 C20 106.4(3) . . ?
N2 C19 C21 112.4(3) . . ?
N2 C19 C22 109.4(3) . . ?
C20 C19 C21 110.1(3) . . ?
C22 C19 C20 109.1(3) . . ?
C22 C19 C21 109.3(3) . . ?
N4 C23 C24 114.5(3) . . ?
C25 C24 C23 119.1(3) . . ?
C29 C24 C23 122.8(3) . . ?
C29 C24 C25 118.1(3) . . ?
C26 C25 C24 121.4(3) . . ?
C25 C26 C27 120.2(3) . . ?
C28 C27 C26 118.8(3) . . ?
C29 C28 C27 121.0(3) . . ?
C24 C29 N3 119.5(3) . . ?
C28 C29 N3 120.0(3) . . ?
C28 C29 C24 120.3(3) . . ?
N3 C30 C32 111.8(3) . . ?
C31 C30 N3 107.2(3) . . ?
C31 C30 C32 109.6(3) . . ?
C31 C30 C33 109.3(3) . . ?
C33 C30 N3 109.2(3) . . ?
C33 C30 C32 109.6(3) . . ?
K1 Ce2 K2 63.218(15) . . ?
K1 Ce2 K3 62.650(15) . . ?
K2 Ce2 K3 63.125(16) . . ?
O5 Ce2 K1 96.53(6) . . ?
O5 Ce2 K2 46.15(6) . . ?
O5 Ce2 O6 116.19(9) . . ?
O5 Ce2 O7 119.65(9) . . ?
O5 Ce2 N5 32.61(8) . . ?
O5 Ce2 N6 105.43(9) . . ?
O5 Ce2 N7 134.31(9) . . ?
O5 Ce2 K3 106.28(6) . . ?
O6 Ce2 K1 45.14(6) . . ?
O6 Ce2 K2 104.48(6) . . ?
O6 Ce2 O7 118.91(9) . . ?
O6 Ce2 N5 131.77(9) . . ?
O6 Ce2 N6 32.53(8) . . ?
O6 Ce2 N7 108.81(9) . . ?
O6 Ce2 K3 96.59(6) . . ?
O7 Ce2 K1 105.03(6) . . ?
O7 Ce2 K2 96.84(6) . . ?
O7 Ce2 N5 108.80(9) . . ?
O7 Ce2 N6 134.40(9) . . ?
O7 Ce2 N7 32.41(8) . . ?
O7 Ce2 K3 45.89(6) . . ?
O8 Ce2 K1 37.63(7) . . ?
O8 Ce2 K2 37.11(7) . . ?
O8 Ce2 O5 82.71(9) . . ?
O8 Ce2 O6 82.40(9) . . ?
O8 Ce2 O7 81.92(9) . . ?
O8 Ce2 N5 112.11(9) . . ?
O8 Ce2 N6 111.88(9) . . ?
O8 Ce2 N7 111.50(9) . . ?
O8 Ce2 K3 36.58(7) . . ?
N5 Ce2 K1 128.56(6) . . ?
N5 Ce2 K2 75.16(6) . . ?
N5 Ce2 N6 105.37(9) . . ?
N5 Ce2 N7 107.48(9) . . ?
N5 Ce2 K3 122.91(6) . . ?
N6 Ce2 K1 74.50(6) . . ?
N6 Ce2 K2 120.73(6) . . ?
N6 Ce2 N7 108.18(9) . . ?
N6 Ce2 K3 128.62(6) . . ?
N7 Ce2 K1 121.63(6) . . ?
N7 Ce2 K2 128.63(6) . . ?
N7 Ce2 K3 75.03(6) . . ?
Ce1 K2 K1 58.654(15) . . ?
Ce1 K2 K3 107.53(2) . . ?
Ce1 K2 K4 58.583(15) . . ?
K1 K2 K3 59.502(19) . . ?
O2 K2 Ce1 35.24(5) . . ?
O2 K2 K1 92.00(5) . . ?
O2 K2 Ce2 130.62(5) . . ?
O2 K2 Ce3 115.11(5) . . ?
O2 K2 K3 141.21(5) . . ?
O2 K2 K4 83.75(5) . . ?
O4 K2 Ce1 24.89(5) . . ?
O4 K2 K1 39.66(5) . . ?
O4 K2 O2 59.73(7) . . ?
O4 K2 Ce2 97.58(6) . . ?
O4 K2 O5 116.49(8) . . ?
O4 K2 O8 78.54(7) . . ?
O4 K2 Ce3 99.24(5) . . ?
O4 K2 K3 82.64(5) . . ?
O4 K2 O11 128.76(7) . . ?
O4 K2 O12 79.52(7) . . ?
O4 K2 K4 40.58(5) . . ?
Ce2 K2 Ce1 110.849(19) . . ?
Ce2 K2 K1 58.239(15) . . ?
Ce2 K2 Ce3 111.342(18) . . ?
Ce2 K2 K3 58.564(16) . . ?
Ce2 K2 K4 107.26(2) . . ?
O5 K2 Ce1 115.11(5) . . ?
O5 K2 K1 84.06(5) . . ?
O5 K2 O2 112.33(7) . . ?
O5 K2 Ce2 35.38(5) . . ?
O5 K2 Ce3 130.47(5) . . ?
O5 K2 K3 91.75(5) . . ?
O5 K2 O11 113.54(7) . . ?
O5 K2 K4 141.24(6) . . ?
O8 K2 Ce1 98.21(5) . . ?
O8 K2 K1 39.74(5) . . ?
O8 K2 O2 129.31(7) . . ?
O8 K2 Ce2 25.48(5) . . ?
O8 K2 O5 60.50(7) . . ?
O8 K2 Ce3 97.79(5) . . ?
O8 K2 K3 39.41(5) . . ?
O8 K2 O11 118.87(7) . . ?
O8 K2 O12 78.41(7) . . ?
O8 K2 K4 81.78(5) . . ?
Ce3 K2 Ce1 111.582(18) . . ?
Ce3 K2 K1 107.38(2) . . ?
Ce3 K2 K3 58.578(15) . . ?
Ce3 K2 K4 58.854(15) . . ?
O11 K2 Ce1 128.88(5) . . ?
O11 K2 K1 142.01(5) . . ?
O11 K2 O2 109.78(7) . . ?
O11 K2 Ce2 117.65(5) . . ?
O11 K2 Ce3 35.41(5) . . ?
O11 K2 K3 85.53(5) . . ?
O11 K2 K4 91.41(5) . . ?
O12 K2 Ce1 98.29(5) . . ?
O12 K2 K1 82.04(5) . . ?
O12 K2 O2 116.84(7) . . ?
O12 K2 Ce2 98.39(6) . . ?
O12 K2 O5 129.13(7) . . ?
O12 K2 Ce3 25.34(5) . . ?
O12 K2 K3 40.00(5) . . ?
O12 K2 O11 60.54(7) . . ?
O12 K2 K4 39.92(5) . . ?
K4 K2 K1 59.498(18) . . ?
K4 K2 K3 59.757(17) . . ?
Ce2 O5 K2 98.47(8) . . ?
N5 O5 Ce2 89.05(16) . . ?
N5 O5 K2 146.72(18) . . ?
Ce2 O6 K1 99.33(9) . . ?
N6 O6 K1 148.28(18) . . ?
N6 O6 Ce2 88.88(16) . . ?
Ce2 O7 K3 98.75(8) . . ?
N7 O7 Ce2 89.54(15) . . ?
N7 O7 K3 147.86(18) . . ?
Ce2 O8 K1 116.60(11) . . ?
Ce2 O8 K2 117.40(10) . . ?
Ce2 O8 K3 118.21(10) . . ?
K2 O8 K1 100.59(8) . . ?
K3 O8 K1 99.82(8) . . ?
K3 O8 K2 101.07(8) . . ?
O5 N5 Ce2 58.34(13) . . ?
O5 N5 C40 107.7(2) . . ?
O5 N5 C41 108.2(2) . . ?
C40 N5 Ce2 115.2(2) . . ?
C40 N5 C41 115.1(3) . . ?
C41 N5 Ce2 129.65(19) . . ?
O6 N6 Ce2 58.59(14) . . ?
O6 N6 C51 107.6(2) . . ?
O6 N6 C52 108.1(2) . . ?
C51 N6 Ce2 115.0(2) . . ?
C51 N6 C52 115.4(3) . . ?
C52 N6 Ce2 129.4(2) . . ?
O7 N7 Ce2 58.05(13) . . ?
O7 N7 C62 107.4(3) . . ?
O7 N7 C63 108.4(2) . . ?
C62 N7 Ce2 113.4(2) . . ?
C62 N7 C63 115.3(3) . . ?
C63 N7 Ce2 131.2(2) . . ?
C45 N8 C34 108.1(3) . . ?
C45 N8 C56 107.7(3) . . ?
C56 N8 C34 108.1(3) . . ?
N8 C34 C35 113.5(3) . . ?
C36 C35 C34 119.8(3) . . ?
C36 C35 C40 118.0(3) . . ?
C40 C35 C34 122.2(3) . . ?
C37 C36 C35 121.7(3) . . ?
C36 C37 C38 119.9(3) . . ?
C37 C38 C39 120.1(3) . . ?
C38 C39 C40 120.4(3) . . ?
C35 C40 N5 119.0(3) . . ?
C39 C40 N5 120.9(3) . . ?
C39 C40 C35 119.9(3) . . ?
N5 C41 C42 106.9(3) . . ?
N5 C41 C43 111.8(3) . . ?
N5 C41 C44 110.3(3) . . ?
C42 C41 C43 109.3(3) . . ?
C42 C41 C44 108.2(3) . . ?
C44 C41 C43 110.1(3) . . ?
N8 C45 C46 114.8(3) . . ?
C47 C46 C45 119.6(3) . . ?
C47 C46 C51 118.1(3) . . ?
C51 C46 C45 122.3(3) . . ?
C48 C47 C46 122.1(3) . . ?
C47 C48 C49 119.1(3) . . ?
C50 C49 C48 120.1(3) . . ?
C49 C50 C51 120.5(3) . . ?
C46 C51 N6 119.8(3) . . ?
C50 C51 N6 119.9(3) . . ?
C50 C51 C46 120.1(3) . . ?
N6 C52 C53 107.0(3) . . ?
N6 C52 C54 112.7(3) . . ?
N6 C52 C55 109.1(3) . . ?
C53 C52 C54 110.1(3) . . ?
C53 C52 C55 108.6(3) . . ?
C54 C52 C55 109.1(3) . . ?
N8 C56 C57 113.6(3) . . ?
C58 C57 C56 119.7(3) . . ?
C58 C57 C62 118.0(3) . . ?
C62 C57 C56 122.2(3) . . ?
C59 C58 C57 121.7(3) . . ?
C58 C59 C60 119.8(3) . . ?
C61 C60 C59 119.5(3) . . ?
C60 C61 C62 121.0(3) . . ?
C57 C62 N7 118.8(3) . . ?
C61 C62 N7 121.2(3) . . ?
C61 C62 C57 119.9(3) . . ?
N7 C63 C64 106.5(3) . . ?
N7 C63 C65 112.2(3) . . ?
N7 C63 C66 109.4(3) . . ?
C64 C63 C65 109.7(3) . . ?
C64 C63 C66 109.2(3) . . ?
C66 C63 C65 109.7(3) . . ?
K2 Ce3 K3 62.957(16) . . ?
K2 Ce3 K4 62.487(15) . . ?
K3 Ce3 K4 62.409(15) . . ?
O9 Ce3 K2 105.12(6) . . ?
O9 Ce3 K3 46.04(6) . . ?
O9 Ce3 O11 118.81(8) . . ?
O9 Ce3 N9 32.54(8) . . ?
O9 Ce3 N10 106.85(9) . . ?
O9 Ce3 N11 133.70(8) . . ?
O9 Ce3 K4 97.23(6) . . ?
O10 Ce3 K2 98.04(6) . . ?
O10 Ce3 K3 106.15(6) . . ?
O10 Ce3 O9 119.08(9) . . ?
O10 Ce3 O11 118.10(8) . . ?
O10 Ce3 N9 134.41(8) . . ?
O10 Ce3 N10 32.49(8) . . ?
O10 Ce3 N11 106.22(9) . . ?
O10 Ce3 K4 47.64(6) . . ?
O11 Ce3 K2 46.80(6) . . ?
O11 Ce3 K3 98.31(6) . . ?
O11 Ce3 N9 106.44(8) . . ?
O11 Ce3 N10 133.34(9) . . ?
O11 Ce3 N11 32.38(8) . . ?
O11 Ce3 K4 105.39(6) . . ?
O12 Ce3 K2 37.10(7) . . ?
O12 Ce3 K3 37.21(7) . . ?
O12 Ce3 O9 82.87(9) . . ?
O12 Ce3 O10 83.52(9) . . ?
O12 Ce3 O11 83.57(9) . . ?
O12 Ce3 N9 111.88(9) . . ?
O12 Ce3 N10 112.43(9) . . ?
O12 Ce3 N11 112.70(9) . . ?
O12 Ce3 K4 36.31(7) . . ?
N9 Ce3 K2 120.42(6) . . ?
N9 Ce3 K3 74.96(6) . . ?
N9 Ce3 N10 106.94(9) . . ?
N9 Ce3 N11 106.20(8) . . ?
N9 Ce3 K4 129.48(6) . . ?
N10 Ce3 K2 130.18(6) . . ?
N10 Ce3 K3 121.27(7) . . ?
N10 Ce3 N11 106.24(9) . . ?
N10 Ce3 K4 76.38(6) . . ?
N11 Ce3 K2 75.90(6) . . ?
N11 Ce3 K3 130.21(6) . . ?
N11 Ce3 K4 121.49(6) . . ?
K1 K3 K2 60.166(18) . . ?
K1 K3 K4 59.736(18) . . ?
Ce2 K3 K1 58.394(15) . . ?
Ce2 K3 K2 58.311(15) . . ?
Ce2 K3 Ce3 111.014(19) . . ?
Ce2 K3 Ce4 111.305(18) . . ?
Ce2 K3 K4 107.09(2) . . ?
O7 K3 K1 91.15(5) . . ?
O7 K3 Ce2 35.36(5) . . ?
O7 K3 K2 84.55(5) . . ?
O7 K3 Ce3 116.31(5) . . ?
O7 K3 O9 110.87(7) . . ?
O7 K3 Ce4 129.25(6) . . ?
O7 K3 K4 141.45(5) . . ?
O7 K3 O14 112.25(7) . . ?
O8 K3 K1 40.18(5) . . ?
O8 K3 Ce2 25.21(5) . . ?
O8 K3 K2 39.52(5) . . ?
O8 K3 O7 60.20(7) . . ?
O8 K3 Ce3 97.78(6) . . ?
O8 K3 O9 127.25(8) . . ?
O8 K3 O12 78.38(7) . . ?
O8 K3 Ce4 98.76(5) . . ?
O8 K3 K4 81.89(5) . . ?
O8 K3 O14 119.60(8) . . ?
O8 K3 O16 79.59(7) . . ?
Ce3 K3 K1 107.83(2) . . ?
Ce3 K3 K2 58.464(16) . . ?
Ce3 K3 Ce4 111.777(18) . . ?
Ce3 K3 K4 58.836(15) . . ?
O9 K3 K1 142.31(5) . . ?
O9 K3 Ce2 128.47(5) . . ?
O9 K3 K2 90.87(5) . . ?
O9 K3 Ce3 35.25(5) . . ?
O9 K3 Ce4 117.59(5) . . ?
O9 K3 K4 85.62(5) . . ?
O9 K3 O14 111.73(7) . . ?
O12 K3 K1 82.50(5) . . ?
O12 K3 Ce2 98.00(5) . . ?
O12 K3 K2 39.86(5) . . ?
O12 K3 O7 118.16(7) . . ?
O12 K3 Ce3 25.33(5) . . ?
O12 K3 O9 60.33(7) . . ?
O12 K3 Ce4 98.74(5) . . ?
O12 K3 K4 39.98(5) . . ?
O12 K3 O14 128.19(7) . . ?
Ce4 K3 K1 58.746(15) . . ?
Ce4 K3 K2 108.17(2) . . ?
Ce4 K3 K4 58.990(15) . . ?
K4 K3 K2 59.807(18) . . ?
O14 K3 K1 85.42(5) . . ?
O14 K3 Ce2 117.41(5) . . ?
O14 K3 K2 142.60(5) . . ?
O14 K3 Ce3 128.99(5) . . ?
O14 K3 Ce4 35.23(5) . . ?
O14 K3 K4 91.47(5) . . ?
O16 K3 K1 40.44(5) . . ?
O16 K3 Ce2 98.62(5) . . ?
O16 K3 K2 83.23(5) . . ?
O16 K3 O7 128.47(8) . . ?
O16 K3 Ce3 98.76(6) . . ?
O16 K3 O9 119.16(7) . . ?
O16 K3 O12 79.37(7) . . ?
O16 K3 Ce4 24.94(5) . . ?
O16 K3 K4 40.21(5) . . ?
O16 K3 O14 59.95(7) . . ?
Ce3 O9 K3 98.71(8) . . ?
N9 O9 Ce3 88.73(16) . . ?
N9 O9 K3 146.61(17) . . ?
Ce3 O10 K4 97.04(8) . . ?
N10 O10 Ce3 89.31(15) . . ?
N10 O10 K4 146.48(19) . . ?
Ce3 O11 K2 97.79(8) . . ?
N11 O11 K2 148.27(18) . . ?
N11 O11 Ce3 89.29(16) . . ?
K2 O12 K3 100.14(8) . . ?
Ce3 O12 K2 117.56(10) . . ?
Ce3 O12 K3 117.45(10) . . ?
Ce3 O12 K4 118.69(10) . . ?
K4 O12 K2 99.88(8) . . ?
K4 O12 K3 99.61(8) . . ?
O9 N9 Ce3 58.74(13) . . ?
O9 N9 C73 107.4(2) . . ?
O9 N9 C74 108.7(2) . . ?
C73 N9 Ce3 116.8(2) . . ?
C73 N9 C74 115.3(3) . . ?
C74 N9 Ce3 127.64(19) . . ?
O10 N10 Ce3 58.20(13) . . ?
O10 N10 C84 107.2(3) . . ?
O10 N10 C85 108.6(3) . . ?
C84 N10 Ce3 115.6(2) . . ?
C84 N10 C85 115.5(3) . . ?
C85 N10 Ce3 128.8(2) . . ?
O11 N11 Ce3 58.33(13) . . ?
O11 N11 C95 106.9(2) . . ?
O11 N11 C96 108.2(2) . . ?
C95 N11 Ce3 114.8(2) . . ?
C95 N11 C96 115.3(3) . . ?
C96 N11 Ce3 129.8(2) . . ?
C67 N12 C78 107.7(3) . . ?
C67 N12 C89 108.2(3) . . ?
C89 N12 C78 107.6(3) . . ?
N12 C67 C68 114.6(3) . . ?
C69 C68 C67 118.8(3) . . ?
C69 C68 C73 118.4(3) . . ?
C73 C68 C67 122.8(3) . . ?
C70 C69 C68 120.9(4) . . ?
C71 C70 C69 119.7(3) . . ?
C70 C71 C72 120.0(4) . . ?
C71 C72 C73 120.9(4) . . ?
C68 C73 N9 119.4(3) . . ?
C72 C73 N9 120.7(3) . . ?
C72 C73 C68 119.8(3) . . ?
N9 C74 C75 107.2(3) . . ?
N9 C74 C76 111.8(3) . . ?
N9 C74 C77 110.2(3) . . ?
C75 C74 C76 109.4(3) . . ?
C77 C74 C75 108.4(3) . . ?
C77 C74 C76 109.7(3) . . ?
N12 C78 C79 113.8(3) . . ?
C80 C79 C78 119.7(3) . . ?
C80 C79 C84 118.4(3) . . ?
C84 C79 C78 121.8(3) . . ?
C81 C80 C79 121.3(4) . . ?
C82 C81 C80 119.9(4) . . ?
C81 C82 C83 119.8(4) . . ?
C82 C83 C84 121.2(4) . . ?
C79 C84 N10 119.4(3) . . ?
C83 C84 N10 121.1(3) . . ?
C83 C84 C79 119.4(3) . . ?
N10 C85 C86 107.1(3) . . ?
N10 C85 C87 111.8(3) . . ?
N10 C85 C88 110.0(3) . . ?
C86 C85 C87 109.6(3) . . ?
C86 C85 C88 108.5(3) . . ?
C88 C85 C87 109.8(3) . . ?
N12 C89 C90 113.2(3) . . ?
C91 C90 C89 119.4(3) . . ?
C91 C90 C95 117.9(3) . . ?
C95 C90 C89 122.6(3) . . ?
C92 C91 C90 121.7(3) . . ?
C93 C92 C91 119.6(3) . . ?
C92 C93 C94 119.8(3) . . ?
C93 C94 C95 120.7(3) . . ?
C90 C95 N11 118.8(3) . . ?
C94 C95 N11 121.0(3) . . ?
C94 C95 C90 120.1(3) . . ?
N11 C96 C97 106.8(3) . . ?
N11 C96 C98 112.5(3) . . ?
N11 C96 C99 109.8(3) . . ?
C97 C96 C98 110.1(3) . . ?
C97 C96 C99 108.0(3) . . ?
C98 C96 C99 109.5(3) . . ?
K1 Ce4 K3 62.225(16) . . ?
K1 Ce4 K4 61.947(16) . . ?
K3 Ce4 K4 62.175(15) . . ?
O13 Ce4 K1 104.46(6) . . ?
O13 Ce4 K3 98.40(6) . . ?
O13 Ce4 K4 46.91(6) . . ?
O13 Ce4 O15 118.31(9) . . ?
O13 Ce4 N13 32.60(8) . . ?
O13 Ce4 N14 108.06(9) . . ?
O13 Ce4 N15 133.37(8) . . ?
O14 Ce4 K1 98.22(6) . . ?
O14 Ce4 K3 47.70(6) . . ?
O14 Ce4 K4 106.06(6) . . ?
O14 Ce4 O13 120.33(9) . . ?
O14 Ce4 O15 117.45(9) . . ?
O14 Ce4 N13 135.60(9) . . ?
O14 Ce4 N14 32.49(8) . . ?
O14 Ce4 N15 105.29(9) . . ?
O15 Ce4 K1 46.84(6) . . ?
O15 Ce4 K3 104.72(6) . . ?
O15 Ce4 K4 98.09(6) . . ?
O15 Ce4 N13 105.77(8) . . ?
O15 Ce4 N14 132.55(9) . . ?
O15 Ce4 N15 32.55(8) . . ?
O16 Ce4 K1 37.02(7) . . ?
O16 Ce4 K3 36.40(7) . . ?
O16 Ce4 K4 36.27(7) . . ?
O16 Ce4 O13 82.88(9) . . ?
O16 Ce4 O14 83.75(9) . . ?
O16 Ce4 O15 83.60(9) . . ?
O16 Ce4 N13 111.86(9) . . ?
O16 Ce4 N14 112.70(9) . . ?
O16 Ce4 N15 112.84(9) . . ?
N13 Ce4 K1 119.53(6) . . ?
N13 Ce4 K3 130.77(6) . . ?
N13 Ce4 K4 75.96(6) . . ?
N13 Ce4 N14 107.95(9) . . ?
N13 Ce4 N15 105.73(8) . . ?
N14 Ce4 K1 130.35(6) . . ?
N14 Ce4 K3 76.62(6) . . ?
N14 Ce4 K4 121.76(6) . . ?
N14 Ce4 N15 105.26(9) . . ?
N15 Ce4 K1 76.18(6) . . ?
N15 Ce4 K3 120.58(6) . . ?
N15 Ce4 K4 130.28(6) . . ?
Ce1 K4 K1 59.099(16) . . ?
Ce1 K4 K2 58.896(15) . . ?
Ce1 K4 Ce3 111.687(18) . . ?
Ce1 K4 K3 108.34(2) . . ?
Ce1 K4 Ce4 111.804(19) . . ?
K1 K4 K2 60.484(17) . . ?
K1 K4 K3 60.053(18) . . ?
O3 K4 Ce1 35.04(5) . . ?
O3 K4 K1 85.34(5) . . ?
O3 K4 K2 91.19(5) . . ?
O3 K4 Ce3 129.04(6) . . ?
O3 K4 K3 142.47(5) . . ?
O3 K4 O10 111.60(7) . . ?
O3 K4 Ce4 117.01(6) . . ?
O3 K4 O13 110.10(7) . . ?
O4 K4 Ce1 25.48(5) . . ?
O4 K4 K1 40.44(5) . . ?
O4 K4 O3 60.26(7) . . ?
O4 K4 K2 40.04(5) . . ?
O4 K4 Ce3 98.51(5) . . ?
O4 K4 K3 82.86(5) . . ?
O4 K4 O10 118.93(7) . . ?
O4 K4 Ce4 99.03(6) . . ?
O4 K4 O13 127.64(8) . . ?
Ce3 K4 K1 108.03(2) . . ?
Ce3 K4 K2 58.659(15) . . ?
Ce3 K4 K3 58.755(15) . . ?
Ce3 K4 Ce4 111.566(18) . . ?
K3 K4 K2 60.436(18) . . ?
O10 K4 Ce1 117.16(5) . . ?
O10 K4 K1 142.54(5) . . ?
O10 K4 K2 85.15(5) . . ?
O10 K4 Ce3 35.32(5) . . ?
O10 K4 K3 91.28(5) . . ?
O10 K4 Ce4 128.73(5) . . ?
O12 K4 Ce1 98.89(5) . . ?
O12 K4 K1 83.03(5) . . ?
O12 K4 O3 128.21(7) . . ?
O12 K4 O4 79.27(7) . . ?
O12 K4 K2 40.21(5) . . ?
O12 K4 Ce3 25.00(5) . . ?
O12 K4 K3 40.41(5) . . ?
O12 K4 O10 60.04(7) . . ?
O12 K4 Ce4 99.01(6) . . ?
O12 K4 O13 120.31(7) . . ?
O12 K4 O16 79.76(7) . . ?
Ce4 K4 K1 58.806(16) . . ?
Ce4 K4 K2 108.56(2) . . ?
Ce4 K4 K3 58.834(15) . . ?
O13 K4 Ce1 127.66(5) . . ?
O13 K4 K1 90.73(5) . . ?
O13 K4 K2 143.18(5) . . ?
O13 K4 Ce3 118.36(5) . . ?
O13 K4 K3 86.07(5) . . ?
O13 K4 O10 112.30(7) . . ?
O13 K4 Ce4 35.15(5) . . ?
O16 K4 Ce1 99.51(5) . . ?
O16 K4 K1 40.66(5) . . ?
O16 K4 O3 119.36(8) . . ?
O16 K4 O4 80.15(7) . . ?
O16 K4 K2 83.73(5) . . ?
O16 K4 Ce3 98.64(5) . . ?
O16 K4 K3 40.18(5) . . ?
O16 K4 O10 127.90(7) . . ?
O16 K4 Ce4 24.84(5) . . ?
O16 K4 O13 59.79(7) . . ?
Ce4 O13 K4 97.94(8) . . ?
N13 O13 Ce4 88.80(16) . . ?
N13 O13 K4 147.22(18) . . ?
Ce4 O14 K3 97.08(8) . . ?
N14 O14 K3 147.32(19) . . ?
N14 O14 Ce4 89.22(16) . . ?
Ce4 O15 K1 97.77(8) . . ?
N15 O15 K1 148.76(18) . . ?
N15 O15 Ce4 89.03(16) . . ?
K3 O16 K1 99.26(8) . . ?
K3 O16 K4 99.61(8) . . ?
Ce4 O16 K1 117.72(11) . . ?
Ce4 O16 K3 118.66(11) . . ?
Ce4 O16 K4 118.89(10) . . ?
K4 O16 K1 98.77(8) . . ?
O13 N13 Ce4 58.60(13) . . ?
O13 N13 C106 107.4(2) . . ?
O13 N13 C107 108.4(2) . . ?
C106 N13 Ce4 116.5(2) . . ?
C106 N13 C107 115.7(3) . . ?
C107 N13 Ce4 127.67(19) . . ?
O14 N14 Ce4 58.30(14) . . ?
O14 N14 C117 108.2(3) . . ?
O14 N14 C118 108.5(2) . . ?
C117 N14 Ce4 116.5(2) . . ?
C117 N14 C118 115.5(3) . . ?
C118 N14 Ce4 127.8(2) . . ?
O15 N15 Ce4 58.42(14) . . ?
O15 N15 C128 107.3(2) . . ?
O15 N15 C129 108.1(2) . . ?
C128 N15 Ce4 115.5(2) . . ?
C128 N15 C129 114.9(3) . . ?
C129 N15 Ce4 129.5(2) . . ?
C111 N16 C100 108.0(3) . . ?
C111 N16 C122 108.3(3) . . ?
C122 N16 C100 107.9(3) . . ?
N16 C100 C101 114.6(3) . . ?
C102 C101 C100 119.6(3) . . ?
C106 C101 C100 122.2(3) . . ?
C106 C101 C102 118.3(3) . . ?
C103 C102 C101 121.2(4) . . ?
C104 C103 C102 120.2(4) . . ?
C103 C104 C105 120.0(4) . . ?
C104 C105 C106 120.5(4) . . ?
C101 C106 N13 119.9(3) . . ?
C101 C106 C105 119.8(3) . . ?
C105 C106 N13 120.1(3) . . ?
N13 C107 C108 107.3(3) . . ?
N13 C107 C109 112.2(3) . . ?
N13 C107 C110 109.5(3) . . ?
C108 C107 C109 110.2(3) . . ?
C108 C107 C110 108.1(3) . . ?
C110 C107 C109 109.5(3) . . ?
N16 C111 C112 113.4(3) . . ?
C113 C112 C111 119.5(3) . . ?
C113 C112 C117 118.4(3) . . ?
C117 C112 C111 122.0(3) . . ?
C114 C113 C112 121.8(4) . . ?
C113 C114 C115 119.0(4) . . ?
C116 C115 C114 120.1(3) . . ?
C115 C116 C117 121.1(4) . . ?
C112 C117 N14 119.7(3) . . ?
C116 C117 N14 120.6(3) . . ?
C116 C117 C112 119.6(3) . . ?
N14 C118 C119 107.0(3) . . ?
N14 C118 C120 111.0(3) . . ?
N14 C118 C121 110.2(3) . . ?
C119 C118 C120 109.8(3) . . ?
C119 C118 C121 109.1(3) . . ?
C121 C118 C120 109.7(3) . . ?
N16 C122 C123 113.9(3) . . ?
C124 C123 C122 119.2(3) . . ?
C124 C123 C128 118.4(3) . . ?
C128 C123 C122 122.4(3) . . ?
C125 C124 C123 121.3(3) . . ?
C126 C125 C124 120.0(3) . . ?
C125 C126 C127 119.7(3) . . ?
C126 C127 C128 120.5(3) . . ?
C123 C128 N15 119.5(3) . . ?
C127 C128 N15 120.4(3) . . ?
C127 C128 C123 119.9(3) . . ?
N15 C129 C130 106.7(3) . . ?
N15 C129 C131 112.2(3) . . ?
N15 C129 C132 109.6(3) . . ?
C130 C129 C131 109.7(3) . . ?
C132 C129 C130 108.9(3) . . ?
C132 C129 C131 109.7(3) . . ?
C136 O17 C133 105.2(3) . . ?
O17 C133 C134 105.7(4) . . ?
C133 C134 C135 101.8(4) . . ?
C136 C135 C134 104.1(4) . . ?
O17 C136 C135 107.1(4) . . ?
C140 O18 C137 109.3(3) . . ?
O18 C137 C138 106.8(4) . . ?
C139 C138 C137 102.3(4) . . ?
C138 C139 C140 101.5(4) . . ?
O18 C140 C139 106.3(4) . . ?
C141 O19 C144 108.4(4) . . ?
O19 C141 C142 107.1(4) . . ?
C143 C142 C141 100.9(4) . . ?
C142 C143 C144 102.9(4) . . ?
O19 C144 C143 106.9(4) . . ?
C148 O20 C145 108.1(5) . . ?
O20 C145 C146 105.3(5) . . ?
C145 C146 C147 102.4(5) . . ?
C146 C147 C148 104.7(5) . . ?
O20 C148 C147 107.4(5) . . ?
C149 O21 C152 106.6(5) . . ?
O21 C149 C150 107.7(6) . . ?
C151 C150 C149 105.1(5) . . ?
C150 C151 C152 103.5(6) . . ?
C151 C152 O21 104.2(6) . . ?
C156 O22 C153 108.6(5) . . ?
O22 C153 C154 104.9(9) . . ?
O22 C153 C15A 106.1(8) . . ?
C155 C154 C153 110.2(13) . . ?
C154 C155 C156 105.9(14) . . ?
C15B C15A C153 102.3(10) . . ?
C156 C15B C15A 109.9(11) . . ?
O22 C156 C155 110.2(9) . . ?
O22 C156 C15B 103.0(9) . . ?

loop_
_geom_bond_atom_site_label_1
_geom_bond_atom_site_label_2
_geom_bond_distance
_geom_bond_site_symmetry_2
_geom_bond_publ_flag
Ce1 K1 3.9111(8) . ?
Ce1 O1 2.282(3) . ?
Ce1 O2 2.273(2) . ?
Ce1 O3 2.271(2) . ?
Ce1 O4 1.878(2) . ?
Ce1 N1 2.752(3) . ?
Ce1 N2 2.686(3) . ?
Ce1 N3 2.680(3) . ?
Ce1 K2 3.9100(8) . ?
Ce1 K4 3.8970(8) . ?
K1 O1 2.858(2) . ?
K1 O4 2.644(3) . ?
K1 Ce2 3.8765(8) . ?
K1 K2 4.0701(10) . ?
K1 O6 2.785(2) . ?
K1 O8 2.647(2) . ?
K1 K3 4.0428(10) . ?
K1 Ce4 3.9061(8) . ?
K1 K4 4.0299(11) . ?
K1 O15 2.876(2) . ?
K1 O16 2.657(2) . ?
O1 N1 1.442(3) . ?
O2 N2 1.445(3) . ?
O2 K2 2.915(2) . ?
O3 N3 1.434(4) . ?
O3 K4 2.800(2) . ?
O4 K2 2.642(2) . ?
O4 K4 2.671(2) . ?
N1 C7 1.446(4) . ?
N1 C8 1.518(4) . ?
N2 C18 1.446(5) . ?
N2 C19 1.517(4) . ?
N3 C29 1.448(4) . ?
N3 C30 1.524(4) . ?
N4 C1 1.478(4) . ?
N4 C12 1.480(4) . ?
N4 C23 1.486(4) . ?
C1 C2 1.507(5) . ?
C2 C3 1.402(5) . ?
C2 C7 1.398(5) . ?
C3 C4 1.388(5) . ?
C4 C5 1.394(5) . ?
C5 C6 1.385(5) . ?
C6 C7 1.390(5) . ?
C8 C9 1.522(5) . ?
C8 C10 1.522(5) . ?
C8 C11 1.534(5) . ?
C12 C13 1.504(5) . ?
C13 C14 1.396(5) . ?
C13 C18 1.408(5) . ?
C14 C15 1.385(6) . ?
C15 C16 1.396(6) . ?
C16 C17 1.386(5) . ?
C17 C18 1.392(5) . ?
C19 C20 1.526(5) . ?
C19 C21 1.530(5) . ?
C19 C22 1.522(5) . ?
C23 C24 1.511(5) . ?
C24 C25 1.404(5) . ?
C24 C29 1.401(5) . ?
C25 C26 1.384(5) . ?
C26 C27 1.397(5) . ?
C27 C28 1.396(5) . ?
C28 C29 1.393(5) . ?
C30 C31 1.519(5) . ?
C30 C32 1.545(5) . ?
C30 C33 1.522(5) . ?
Ce2 K2 3.8892(8) . ?
Ce2 O5 2.277(2) . ?
Ce2 O6 2.283(2) . ?
Ce2 O7 2.283(2) . ?
Ce2 O8 1.885(2) . ?
Ce2 N5 2.674(3) . ?
Ce2 N6 2.674(3) . ?
Ce2 N7 2.691(3) . ?
Ce2 K3 3.8997(8) . ?
K2 O5 2.836(2) . ?
K2 O8 2.643(3) . ?
K2 Ce3 3.9014(8) . ?
K2 K3 4.0769(11) . ?
K2 O11 2.871(2) . ?
K2 O12 2.655(2) . ?
K2 K4 4.0513(10) . ?
O5 N5 1.441(3) . ?
O6 N6 1.438(3) . ?
O7 N7 1.442(4) . ?
O7 K3 2.833(2) . ?
O8 K3 2.638(2) . ?
N5 C40 1.450(4) . ?
N5 C41 1.513(4) . ?
N6 C51 1.449(4) . ?
N6 C52 1.513(4) . ?
N7 C62 1.446(4) . ?
N7 C63 1.514(4) . ?
N8 C34 1.486(4) . ?
N8 C45 1.481(4) . ?
N8 C56 1.483(4) . ?
C34 C35 1.505(5) . ?
C35 C36 1.403(5) . ?
C35 C40 1.408(5) . ?
C36 C37 1.376(5) . ?
C37 C38 1.383(6) . ?
C38 C39 1.386(5) . ?
C39 C40 1.398(5) . ?
C41 C42 1.525(5) . ?
C41 C43 1.537(5) . ?
C41 C44 1.526(5) . ?
C45 C46 1.509(5) . ?
C46 C47 1.397(5) . ?
C46 C51 1.399(5) . ?
C47 C48 1.380(5) . ?
C48 C49 1.390(5) . ?
C49 C50 1.383(5) . ?
C50 C51 1.395(5) . ?
C52 C53 1.524(5) . ?
C52 C54 1.530(5) . ?
C52 C55 1.540(5) . ?
C56 C57 1.506(5) . ?
C57 C58 1.400(5) . ?
C57 C62 1.410(5) . ?
C58 C59 1.384(5) . ?
C59 C60 1.391(5) . ?
C60 C61 1.387(5) . ?
C61 C62 1.393(5) . ?
C63 C64 1.525(5) . ?
C63 C65 1.533(5) . ?
C63 C66 1.527(5) . ?
Ce3 K3 3.9061(8) . ?
Ce3 O9 2.281(2) . ?
Ce3 O10 2.277(2) . ?
Ce3 O11 2.282(2) . ?
Ce3 O12 1.884(2) . ?
Ce3 N9 2.667(3) . ?
Ce3 N10 2.679(3) . ?
Ce3 N11 2.681(3) . ?
Ce3 K4 3.9095(8) . ?
K3 O9 2.845(2) . ?
K3 O12 2.662(2) . ?
K3 Ce4 3.9178(8) . ?
K3 K4 4.0492(9) . ?
K3 O14 2.920(3) . ?
K3 O16 2.650(2) . ?
O9 N9 1.435(4) . ?
O10 N10 1.440(4) . ?
O10 K4 2.911(3) . ?
O11 N11 1.435(4) . ?
O12 K4 2.639(2) . ?
N9 C73 1.454(4) . ?
N9 C74 1.516(4) . ?
N10 C84 1.442(5) . ?
N10 C85 1.517(4) . ?
N11 C95 1.459(4) . ?
N11 C96 1.512(4) . ?
N12 C67 1.482(4) . ?
N12 C78 1.488(4) . ?
N12 C89 1.484(5) . ?
C67 C68 1.502(5) . ?
C68 C69 1.401(5) . ?
C68 C73 1.404(5) . ?
C69 C70 1.396(6) . ?
C70 C71 1.377(6) . ?
C71 C72 1.384(5) . ?
C72 C73 1.389(5) . ?
C74 C75 1.527(4) . ?
C74 C76 1.537(5) . ?
C74 C77 1.525(5) . ?
C78 C79 1.509(5) . ?
C79 C80 1.397(5) . ?
C79 C84 1.406(5) . ?
C80 C81 1.388(6) . ?
C81 C82 1.376(6) . ?
C82 C83 1.385(6) . ?
C83 C84 1.393(5) . ?
C85 C86 1.518(5) . ?
C85 C87 1.531(5) . ?
C85 C88 1.524(5) . ?
C89 C90 1.511(5) . ?
C90 C91 1.402(5) . ?
C90 C95 1.404(5) . ?
C91 C92 1.388(5) . ?
C92 C93 1.382(5) . ?
C93 C94 1.391(5) . ?
C94 C95 1.394(5) . ?
C96 C97 1.526(5) . ?
C96 C98 1.531(5) . ?
C96 C99 1.533(5) . ?
Ce4 K4 3.9243(9) . ?
Ce4 O13 2.281(2) . ?
Ce4 O14 2.277(2) . ?
Ce4 O15 2.283(2) . ?
Ce4 O16 1.883(2) . ?
Ce4 N13 2.672(3) . ?
Ce4 N14 2.676(3) . ?
Ce4 N15 2.680(3) . ?
K4 O13 2.894(2) . ?
K4 O16 2.652(3) . ?
O13 N13 1.440(3) . ?
O14 N14 1.438(4) . ?
O15 N15 1.442(4) . ?
N13 C106 1.456(4) . ?
N13 C107 1.508(4) . ?
N14 C117 1.442(4) . ?
N14 C118 1.523(5) . ?
N15 C128 1.446(4) . ?
N15 C129 1.518(4) . ?
N16 C100 1.491(4) . ?
N16 C111 1.480(4) . ?
N16 C122 1.485(4) . ?
C100 C101 1.502(5) . ?
C101 C102 1.402(5) . ?
C101 C106 1.399(5) . ?
C102 C103 1.384(6) . ?
C103 C104 1.376(6) . ?
C104 C105 1.382(5) . ?
C105 C106 1.405(5) . ?
C107 C108 1.523(5) . ?
C107 C109 1.532(5) . ?
C107 C110 1.530(5) . ?
C111 C112 1.515(5) . ?
C112 C113 1.394(5) . ?
C112 C117 1.405(5) . ?
C113 C114 1.392(5) . ?
C114 C115 1.393(6) . ?
C115 C116 1.376(5) . ?
C116 C117 1.396(5) . ?
C118 C119 1.523(5) . ?
C118 C120 1.530(5) . ?
C118 C121 1.525(5) . ?
C122 C123 1.508(5) . ?
C123 C124 1.398(5) . ?
C123 C128 1.403(5) . ?
C124 C125 1.386(5) . ?
C125 C126 1.382(5) . ?
C126 C127 1.394(5) . ?
C127 C128 1.394(5) . ?
C129 C130 1.528(5) . ?
C129 C131 1.532(5) . ?
C129 C132 1.523(5) . ?
O17 C133 1.418(5) . ?
O17 C136 1.416(5) . ?
C133 C134 1.512(6) . ?
C134 C135 1.542(7) . ?
C135 C136 1.527(7) . ?
O18 C137 1.432(6) . ?
O18 C140 1.424(5) . ?
C137 C138 1.518(6) . ?
C138 C139 1.511(6) . ?
C139 C140 1.528(6) . ?
O19 C141 1.410(6) . ?
O19 C144 1.427(7) . ?
C141 C142 1.530(8) . ?
C142 C143 1.488(7) . ?
C143 C144 1.554(7) . ?
O20 C145 1.429(6) . ?
O20 C148 1.401(7) . ?
C145 C146 1.502(8) . ?
C146 C147 1.514(10) . ?
C147 C148 1.522(10) . ?
O21 C149 1.425(8) . ?
O21 C152 1.498(11) . ?
C149 C150 1.457(8) . ?
C150 C151 1.450(9) . ?
C151 C152 1.478(10) . ?
O22 C153 1.433(7) . ?
O22 C156 1.400(9) . ?
C153 C154 1.55(2) . ?
C153 C15A 1.487(15) . ?
C154 C155 1.35(2) . ?
C155 C156 1.514(17) . ?
C15A C15B 1.48(2) . ?
C15B C156 1.462(17) . ?
